data_4101992
loop_
_publ_author_name
'Zohreh Hassanzadeh Fard'
'Mohammad Reza Halvagar'
'Stefanie Dehnen'

_publ_contact_author
;
Dehnen, Stefanie
Fachbereich Chemie der Philipps-Universitaet
Hans-Meerwein-Str.
D-35043 Marburg, Germany
;
_publ_contact_author_email dehnen@chemie.uni-marburg.de
_publ_contact_author_fax +6421-2825653
_publ_contact_author_phone +6421-2825751
_publ_section_title
;
 Directed Formation of an Organotin Sulfide Cavitand and Its
 Transformation into a Rugby-Ball-like Capsule
;
_journal_name_full 'Journal of the American Chemical Society'
_journal_page_first 2848
_journal_page_last 2849
_journal_paper_doi 10.1021/ja908917w
_journal_volume 132
_journal_year 2010
_chemical_formula_moiety '(C66 H90 Cl6 N12 S8 Sn8),3(C3H7NO),1.5(H2O)'
_chemical_formula_sum 'C75 H114 Cl6 N15 O4.5 S8 Sn8'
_chemical_formula_weight 2716.51
_chemical_name_systematic
; 
 ? 
;
_space_group_IT_number 14
_symmetry_cell_setting monoclinic
_symmetry_space_group_name_Hall '-P 2ybc'
_symmetry_space_group_name_H-M 'P 1 21/c 1'
_atom_sites_solution_hydrogens geom
_atom_sites_solution_primary direct
_atom_sites_solution_secondary difmap
_audit_creation_method SHELXL-97
_cell_angle_alpha 90.00
_cell_angle_beta 103.00(3)
_cell_angle_gamma 90.00
_cell_formula_units_Z 4
_cell_length_a 19.434(4)
_cell_length_b 28.124(6)
_cell_length_c 19.367(4)
_cell_measurement_temperature 100(2)
_cell_measurement_theta_max 25.14
_cell_measurement_theta_min 4.50
_cell_volume 10314(4)
_computing_cell_refinement 'XAREA 1.38 (Stoe 2006)'
_computing_data_collection 'XAREA 1.38 (Stoe 2006)'
_computing_data_reduction 'XAREA 1.38 (Stoe 2006)'
_computing_structure_refinement 'SHELXL-97 (Sheldrick, 1997)'
_computing_structure_solution 'SHELXS-97 (Sheldrick, 1990)'
_diffrn_ambient_temperature 100(2)
_diffrn_measured_fraction_theta_full 0.987
_diffrn_measured_fraction_theta_max 0.987
_diffrn_measurement_device_type IPDS2T
_diffrn_measurement_method \w
_diffrn_radiation_monochromator graphite
_diffrn_radiation_source 'fine-focus sealed tube'
_diffrn_radiation_type MoK\a
_diffrn_radiation_wavelength 0.71073
_diffrn_reflns_av_R_equivalents 0.0341
_diffrn_reflns_av_sigmaI/netI 0.0285
_diffrn_reflns_limit_h_max 22
_diffrn_reflns_limit_h_min -22
_diffrn_reflns_limit_k_max 30
_diffrn_reflns_limit_k_min -32
_diffrn_reflns_limit_l_max 22
_diffrn_reflns_limit_l_min -22
_diffrn_reflns_number 60776
_diffrn_reflns_theta_full 24.60
_diffrn_reflns_theta_max 24.60
_diffrn_reflns_theta_min 4.65
_exptl_absorpt_coefficient_mu 2.272
_exptl_absorpt_correction_T_max 0.643
_exptl_absorpt_correction_T_min 0.558
_exptl_absorpt_correction_type numerical
_exptl_absorpt_process_details 'X-Red in X-Area 1.38 (Stoe 2006)'
_exptl_crystal_colour orange
_exptl_crystal_density_diffrn 1.749
_exptl_crystal_density_method 'not measured'
_exptl_crystal_description prism
_exptl_crystal_F_000 5340
_exptl_crystal_size_max 0.27
_exptl_crystal_size_mid 0.24
_exptl_crystal_size_min 0.24
_refine_diff_density_max 1.918
_refine_diff_density_min -1.796
_refine_diff_density_rms 0.135
_refine_ls_extinction_method none
_refine_ls_goodness_of_fit_ref 1.156
_refine_ls_hydrogen_treatment mixed
_refine_ls_matrix_type full
_refine_ls_number_parameters 1096
_refine_ls_number_reflns 17146
_refine_ls_number_restraints 76
_refine_ls_restrained_S_all 1.182
_refine_ls_R_factor_all 0.0524
_refine_ls_R_factor_gt 0.0464
_refine_ls_shift/su_max 0.000
_refine_ls_shift/su_mean 0.000
_refine_ls_structure_factor_coef Fsqd
_refine_ls_weighting_details 'calc w=1/[\s^2^(Fo^2^)+(0.0343P)^2^+92.0648P] where P=(Fo^2^+2Fc^2^)/3'
_refine_ls_weighting_scheme calc
_refine_ls_wR_factor_gt 0.1119
_refine_ls_wR_factor_ref 0.1143
_reflns_number_gt 15526
_reflns_number_total 17146
_reflns_threshold_expression >2sigma(I)
_cod_data_source_file ja908917w_si_003.cif
_cod_data_source_block compound2
_cod_original_formula_sum 'C75 H114 Cl6 N15 O4.50 S8 Sn8'
_cod_database_code 4101992

loop_
_symmetry_equiv_pos_as_xyz
'x, y, z'
'-x, y+1/2, -z+1/2'
'-x, -y, -z'
'x, -y-1/2, z-1/2'

loop_
_atom_site_label
_atom_site_type_symbol
_atom_site_fract_x
_atom_site_fract_y
_atom_site_fract_z
_atom_site_U_iso_or_equiv
_atom_site_adp_type
_atom_site_occupancy
_atom_site_symmetry_multiplicity
_atom_site_calc_flag
_atom_site_refinement_flags
_atom_site_disorder_assembly
_atom_site_disorder_group
C01 C 0.5513(5) 0.2130(4) 0.5207(6) 0.058(3) Uani 1 1 d . . .
H01A H 0.5862 0.2266 0.5602 0.087 Uiso 1 1 calc R . .
H01B H 0.5564 0.2277 0.4762 0.087 Uiso 1 1 calc R . .
H01C H 0.5588 0.1786 0.5186 0.087 Uiso 1 1 calc R . .
C1 C 0.2835(4) 0.4286(3) 0.4972(5) 0.0402(19) Uani 1 1 d . . .
H1A H 0.3294 0.4254 0.5306 0.060 Uiso 1 1 calc R . .
H1B H 0.2566 0.4543 0.5128 0.060 Uiso 1 1 calc R . .
H1C H 0.2909 0.4359 0.4499 0.060 Uiso 1 1 calc R . .
C2 C 0.2437(4) 0.3832(2) 0.4946(4) 0.0267(15) Uani 1 1 d . . .
C02 C 0.4211(5) 0.2090(4) 0.4832(6) 0.067(3) Uani 1 1 d . . .
H02A H 0.4174 0.1743 0.4809 0.101 Uiso 1 1 calc R . .
H02B H 0.4219 0.2216 0.4361 0.101 Uiso 1 1 calc R . .
H02C H 0.3804 0.2222 0.4988 0.101 Uiso 1 1 calc R . .
C03 C 0.4739(4) 0.2393(3) 0.5935(4) 0.0402(19) Uani 1 1 d . . .
H03 H 0.5155 0.2467 0.6280 0.048 Uiso 1 1 calc R . .
C3 C 0.1660(4) 0.3841(3) 0.4598(4) 0.0326(17) Uani 1 1 d . . .
H3A H 0.1611 0.3853 0.4079 0.039 Uiso 1 1 calc R . .
H3B H 0.1458 0.4140 0.4738 0.039 Uiso 1 1 calc R . .
C4 C 0.1217(3) 0.3426(2) 0.4767(4) 0.0251(15) Uani 1 1 d . . .
C04 C 0.5046(8) 0.5113(6) 0.2494(9) 0.121(6) Uani 1 1 d . . .
H04A H 0.5119 0.5128 0.2010 0.182 Uiso 1 1 calc R . .
H04B H 0.5024 0.5436 0.2676 0.182 Uiso 1 1 calc R . .
H04C H 0.4602 0.4947 0.2492 0.182 Uiso 1 1 calc R . .
C05 C 0.6303(8) 0.5094(5) 0.3068(9) 0.104(5) Uani 1 1 d . . .
H05A H 0.6624 0.4945 0.3474 0.156 Uiso 1 1 calc R . .
H05B H 0.6244 0.5431 0.3171 0.156 Uiso 1 1 calc R . .
H05C H 0.6500 0.5065 0.2647 0.156 Uiso 1 1 calc R . .
C5 C 0.0990(4) 0.3505(3) 0.5459(4) 0.0399(19) Uani 1 1 d . . .
H5A H 0.1408 0.3559 0.5841 0.060 Uiso 1 1 calc R . .
H5B H 0.0738 0.3223 0.5569 0.060 Uiso 1 1 calc R . .
H5C H 0.0679 0.3782 0.5414 0.060 Uiso 1 1 calc R . .
C6 C 0.0584(4) 0.3333(3) 0.4152(4) 0.0323(17) Uani 1 1 d . . .
H6A H 0.0315 0.3061 0.4265 0.048 Uiso 1 1 calc R . .
H6B H 0.0752 0.3265 0.3721 0.048 Uiso 1 1 calc R . .
H6C H 0.0280 0.3615 0.4074 0.048 Uiso 1 1 calc R . .
C06 C 0.5522(7) 0.4459(4) 0.3210(7) 0.082(2) Uani 1 1 d U . .
H06 H 0.5061 0.4325 0.3101 0.098 Uiso 1 1 calc R . .
C7 C 0.3184(4) 0.0761(3) 0.7498(5) 0.045(2) Uani 1 1 d . . .
H7A H 0.3631 0.0927 0.7678 0.068 Uiso 1 1 calc R . .
H7B H 0.3273 0.0466 0.7263 0.068 Uiso 1 1 calc R . .
H7C H 0.2964 0.0685 0.7893 0.068 Uiso 1 1 calc R . .
C8 C 0.2701(4) 0.1072(3) 0.6981(4) 0.0286(15) Uani 1 1 d . . .
C9 C 0.1933(4) 0.0946(3) 0.6779(4) 0.0332(17) Uani 1 1 d . . .
H9A H 0.1795 0.0808 0.7198 0.040 Uiso 1 1 calc R . .
H9B H 0.1866 0.0698 0.6408 0.040 Uiso 1 1 calc R . .
C10 C 0.1435(4) 0.1363(3) 0.6506(4) 0.0306(16) Uani 1 1 d . . .
C11 C 0.0718(4) 0.1180(3) 0.6089(5) 0.0403(19) Uani 1 1 d . . .
H11A H 0.0495 0.0991 0.6403 0.060 Uiso 1 1 calc R . .
H11B H 0.0788 0.0981 0.5695 0.060 Uiso 1 1 calc R . .
H11C H 0.0414 0.1450 0.5903 0.060 Uiso 1 1 calc R . .
C12 C 0.1352(5) 0.1689(3) 0.7107(5) 0.044(2) Uani 1 1 d . . .
H12A H 0.1046 0.1957 0.6915 0.065 Uiso 1 1 calc R . .
H12B H 0.1816 0.1808 0.7352 0.065 Uiso 1 1 calc R . .
H12C H 0.1139 0.1511 0.7441 0.065 Uiso 1 1 calc R . .
C13 C 0.2306(4) 0.0973(3) 0.2134(4) 0.0349(17) Uani 1 1 d . . .
H13A H 0.2691 0.0764 0.2370 0.052 Uiso 1 1 calc R . .
H13B H 0.2480 0.1194 0.1822 0.052 Uiso 1 1 calc R . .
H13C H 0.1923 0.0780 0.1853 0.052 Uiso 1 1 calc R . .
C14 C 0.2037(3) 0.1244(2) 0.2673(4) 0.0256(15) Uani 1 1 d . . .
C15 C 0.1314(4) 0.1469(3) 0.2469(4) 0.0351(17) Uani 1 1 d . . .
H15A H 0.1003 0.1255 0.2131 0.042 Uiso 1 1 calc R . .
H15B H 0.1356 0.1770 0.2216 0.042 Uiso 1 1 calc R . .
C16 C 0.0954(3) 0.1579(3) 0.3068(4) 0.0267(15) Uani 1 1 d . . .
C17 C 0.0440(4) 0.1993(3) 0.2891(5) 0.050(2) Uani 1 1 d . . .
H17A H 0.0694 0.2276 0.2792 0.075 Uiso 1 1 calc R . .
H17B H 0.0225 0.2056 0.3294 0.075 Uiso 1 1 calc R . .
H17C H 0.0070 0.1913 0.2473 0.075 Uiso 1 1 calc R . .
C18 C 0.0582(5) 0.1144(3) 0.3274(5) 0.051(2) Uani 1 1 d . . .
H18A H 0.0416 0.1212 0.3706 0.076 Uiso 1 1 calc R . .
H18B H 0.0912 0.0875 0.3360 0.076 Uiso 1 1 calc R . .
H18C H 0.0178 0.1063 0.2889 0.076 Uiso 1 1 calc R . .
C19 C 0.7033(4) 0.4404(3) 0.5096(5) 0.0378(18) Uani 1 1 d . . .
H19A H 0.7201 0.4565 0.4716 0.057 Uiso 1 1 calc R . .
H19B H 0.7155 0.4595 0.5530 0.057 Uiso 1 1 calc R . .
H19C H 0.6520 0.4365 0.4956 0.057 Uiso 1 1 calc R . .
C20 C 0.7373(4) 0.3929(3) 0.5228(4) 0.0265(15) Uani 1 1 d . . .
C21 C 0.8156(3) 0.3917(2) 0.5568(4) 0.0277(15) Uani 1 1 d . . .
H21A H 0.8214 0.3982 0.6081 0.033 Uiso 1 1 calc R . .
H21B H 0.8386 0.4181 0.5367 0.033 Uiso 1 1 calc R . .
C22 C 0.8556(3) 0.3458(2) 0.5490(4) 0.0224(14) Uani 1 1 d . . .
C23 C 0.8857(4) 0.3477(3) 0.4827(4) 0.0309(16) Uani 1 1 d . . .
H23A H 0.8473 0.3533 0.4411 0.046 Uiso 1 1 calc R . .
H23B H 0.9089 0.3175 0.4772 0.046 Uiso 1 1 calc R . .
H23C H 0.9201 0.3736 0.4873 0.046 Uiso 1 1 calc R . .
C24 C 0.9139(4) 0.3366(3) 0.6151(4) 0.0320(17) Uani 1 1 d . . .
H24A H 0.9383 0.3069 0.6092 0.048 Uiso 1 1 calc R . .
H24B H 0.8931 0.3341 0.6566 0.048 Uiso 1 1 calc R . .
H24C H 0.9477 0.3630 0.6219 0.048 Uiso 1 1 calc R . .
C25 C 0.7445(4) 0.1045(4) 0.8143(5) 0.055(3) Uani 1 1 d . . .
H25A H 0.7282 0.1264 0.8467 0.083 Uiso 1 1 calc R . .
H25B H 0.7826 0.0845 0.8412 0.083 Uiso 1 1 calc R . .
H25C H 0.7052 0.0843 0.7906 0.083 Uiso 1 1 calc R . .
C26 C 0.7711(4) 0.1321(3) 0.7607(4) 0.0347(17) Uani 1 1 d . . .
C27 C 0.8437(4) 0.1549(3) 0.7794(4) 0.041(2) Uani 1 1 d . . .
H27A H 0.8398 0.1857 0.8029 0.049 Uiso 1 1 calc R . .
H27B H 0.8752 0.1342 0.8143 0.049 Uiso 1 1 calc R . .
C28 C 0.8785(4) 0.1635(3) 0.7181(4) 0.0331(17) Uani 1 1 d . . .
C29 C 0.9341(4) 0.2028(4) 0.7354(5) 0.049(2) Uani 1 1 d . . .
H29A H 0.9116 0.2323 0.7458 0.073 Uiso 1 1 calc R . .
H29B H 0.9555 0.2077 0.6948 0.073 Uiso 1 1 calc R . .
H29C H 0.9707 0.1935 0.7768 0.073 Uiso 1 1 calc R . .
C30 C 0.9106(5) 0.1181(3) 0.6968(6) 0.054(3) Uani 1 1 d . . .
H30A H 0.9506 0.1084 0.7348 0.081 Uiso 1 1 calc R . .
H30B H 0.9271 0.1236 0.6532 0.081 Uiso 1 1 calc R . .
H30C H 0.8749 0.0928 0.6887 0.081 Uiso 1 1 calc R . .
C31 C 0.6624(4) 0.0698(4) 0.2926(6) 0.056(3) Uani 1 1 d . . .
H31A H 0.6586 0.0413 0.3206 0.084 Uiso 1 1 calc R . .
H31B H 0.6839 0.0614 0.2530 0.084 Uiso 1 1 calc R . .
H31C H 0.6153 0.0831 0.2740 0.084 Uiso 1 1 calc R . .
C32 C 0.7073(4) 0.1058(3) 0.3382(5) 0.042(2) Uani 1 1 d . . .
C33 C 0.7857(4) 0.0952(3) 0.3645(6) 0.054(3) Uani 1 1 d . . .
H33A H 0.8021 0.0775 0.3271 0.065 Uiso 1 1 calc R . .
H33B H 0.7918 0.0742 0.4065 0.065 Uiso 1 1 calc R . .
C34 C 0.8330(4) 0.1390(3) 0.3845(5) 0.044(2) Uani 1 1 d . . .
C35 C 0.9044(4) 0.1246(3) 0.4311(6) 0.054(3) Uani 1 1 d . . .
H35A H 0.9280 0.1023 0.4051 0.080 Uiso 1 1 calc R . .
H35B H 0.8971 0.1093 0.4743 0.080 Uiso 1 1 calc R . .
H35C H 0.9339 0.1529 0.4437 0.080 Uiso 1 1 calc R . .
C36 C 0.8404(5) 0.1674(4) 0.3200(6) 0.065(3) Uani 1 1 d . . .
H36A H 0.8686 0.1493 0.2930 0.097 Uiso 1 1 calc R . .
H36B H 0.8639 0.1977 0.3352 0.097 Uiso 1 1 calc R . .
H36C H 0.7935 0.1736 0.2900 0.097 Uiso 1 1 calc R . .
C37 C 0.3906(3) 0.3435(2) 0.5016(4) 0.0222(14) Uani 1 1 d . . .
C38 C 0.3684(3) 0.3426(3) 0.4295(4) 0.0259(15) Uani 1 1 d . . .
H38 H 0.3193 0.3418 0.4084 0.031 Uiso 1 1 calc R . .
C39 C 0.4177(4) 0.3430(3) 0.3864(4) 0.0296(16) Uani 1 1 d . . .
H39 H 0.4016 0.3413 0.3364 0.036 Uiso 1 1 calc R . .
C40 C 0.4885(3) 0.3457(3) 0.4157(4) 0.0256(15) Uani 1 1 d . . .
H40 H 0.5213 0.3463 0.3860 0.031 Uiso 1 1 calc R . .
C41 C 0.5131(3) 0.3476(2) 0.4896(4) 0.0229(14) Uani 1 1 d . . .
C42 C 0.4635(3) 0.3472(2) 0.5339(3) 0.0208(13) Uani 1 1 d . . .
C43 C 0.4888(4) 0.3500(3) 0.6087(4) 0.0306(16) Uani 1 1 d . . .
H43 H 0.4562 0.3502 0.6387 0.037 Uiso 1 1 calc R . .
C44 C 0.5593(4) 0.3524(3) 0.6375(4) 0.0355(18) Uani 1 1 d . . .
H44 H 0.5753 0.3536 0.6876 0.043 Uiso 1 1 calc R . .
C45 C 0.6089(4) 0.3531(3) 0.5950(4) 0.0313(16) Uani 1 1 d . . .
H45 H 0.6579 0.3550 0.6163 0.038 Uiso 1 1 calc R . .
C46 C 0.5870(3) 0.3511(2) 0.5232(4) 0.0228(14) Uani 1 1 d . . .
C47 C 0.4147(3) 0.1338(2) 0.6661(3) 0.0232(14) Uani 1 1 d . . .
C48 C 0.4025(4) 0.0950(3) 0.6226(4) 0.0349(17) Uani 1 1 d . . .
H48 H 0.3557 0.0837 0.6052 0.042 Uiso 1 1 calc R . .
C49 C 0.4602(4) 0.0719(3) 0.6039(5) 0.042(2) Uani 1 1 d . . .
H49 H 0.4515 0.0447 0.5740 0.050 Uiso 1 1 calc R . .
C50 C 0.5270(4) 0.0872(3) 0.6269(4) 0.0373(18) Uani 1 1 d . . .
H50 H 0.5645 0.0711 0.6126 0.045 Uiso 1 1 calc R . .
C51 C 0.5418(4) 0.1272(3) 0.6727(4) 0.0296(16) Uani 1 1 d . . .
C52 C 0.4846(4) 0.1499(3) 0.6944(4) 0.0301(16) Uani 1 1 d . . .
C53 C 0.4996(4) 0.1876(3) 0.7439(4) 0.0325(17) Uani 1 1 d . . .
H53 H 0.4618 0.2031 0.7585 0.039 Uiso 1 1 calc R . .
C54 C 0.5663(4) 0.2021(3) 0.7707(4) 0.0346(17) Uani 1 1 d . . .
H54 H 0.5751 0.2263 0.8059 0.042 Uiso 1 1 calc R . .
C55 C 0.6237(4) 0.1816(3) 0.7471(4) 0.0349(17) Uani 1 1 d . . .
H55 H 0.6703 0.1933 0.7641 0.042 Uiso 1 1 calc R . .
C56 C 0.6115(3) 0.1447(2) 0.6994(4) 0.0266(15) Uani 1 1 d . . .
C57 C 0.3631(3) 0.1386(2) 0.3289(4) 0.0243(14) Uani 1 1 d . . .
C58 C 0.3501(4) 0.1755(3) 0.2809(4) 0.0324(17) Uani 1 1 d . . .
H58 H 0.3033 0.1867 0.2638 0.039 Uiso 1 1 calc R . .
C59 C 0.4064(4) 0.1965(3) 0.2574(4) 0.0351(17) Uani 1 1 d . . .
H59 H 0.3966 0.2208 0.2225 0.042 Uiso 1 1 calc R . .
C60 C 0.4739(4) 0.1832(3) 0.2830(4) 0.0318(16) Uani 1 1 d . . .
H60 H 0.5109 0.1987 0.2671 0.038 Uiso 1 1 calc R . .
C61 C 0.4897(4) 0.1455(3) 0.3344(4) 0.0283(16) Uani 1 1 d . . .
C62 C 0.4333(4) 0.1222(3) 0.3555(4) 0.0277(15) Uani 1 1 d . . .
C63 C 0.4494(4) 0.0836(3) 0.4039(4) 0.0314(16) Uani 1 1 d . . .
H63 H 0.4123 0.0673 0.4186 0.038 Uiso 1 1 calc R . .
C64 C 0.5172(4) 0.0698(3) 0.4293(4) 0.0358(18) Uani 1 1 d . . .
H64 H 0.5267 0.0436 0.4611 0.043 Uiso 1 1 calc R . .
C65 C 0.5738(4) 0.0932(3) 0.4096(4) 0.0330(17) Uani 1 1 d . . .
H65 H 0.6210 0.0831 0.4281 0.040 Uiso 1 1 calc R . .
C66 C 0.5605(4) 0.1309(3) 0.3633(4) 0.0289(16) Uani 1 1 d . . .
N01 N 0.4827(3) 0.2218(3) 0.5308(4) 0.0451(18) Uani 1 1 d . . .
N1 N 0.2707(3) 0.3431(2) 0.5163(3) 0.0235(12) Uani 1 1 d . . .
H1 H 0.355(4) 0.314(3) 0.572(4) 0.028 Uiso 1 1 d . . .
N02 N 0.5626(5) 0.4859(4) 0.2941(5) 0.069(2) Uani 1 1 d U . .
N2 N 0.3437(3) 0.3408(2) 0.5482(3) 0.0258(13) Uani 1 1 d . . .
N3 N 0.2899(3) 0.1439(2) 0.6672(3) 0.0286(13) Uani 1 1 d . . .
N4 N 0.3598(3) 0.1608(2) 0.6854(3) 0.0290(13) Uani 1 1 d D . .
H4 H 0.366(4) 0.1907(12) 0.675(4) 0.037 Uiso 1 1 d D . .
N5 N 0.2390(3) 0.1336(2) 0.3300(3) 0.0290(13) Uani 1 1 d . . .
N6 N 0.3079(3) 0.1151(2) 0.3524(3) 0.0310(14) Uani 1 1 d . . .
H6 H 0.3163 0.0899 0.3800 0.037 Uiso 1 1 calc R . .
N7 N 0.7063(3) 0.3529(2) 0.5094(3) 0.0257(13) Uani 1 1 d . . .
N8 N 0.6338(3) 0.3514(2) 0.4767(3) 0.0282(13) Uani 1 1 d D . .
H8 H 0.621(4) 0.373(2) 0.443(3) 0.034 Uiso 1 1 d D . .
N9 N 0.7356(3) 0.1411(2) 0.6980(3) 0.0322(14) Uani 1 1 d . . .
N10 N 0.6667(3) 0.1218(2) 0.6758(4) 0.0355(15) Uani 1 1 d . . .
H10 H 0.6586 0.0966 0.6484 0.043 Uiso 1 1 calc R . .
N11 N 0.6856(3) 0.1433(2) 0.3629(3) 0.0320(14) Uani 1 1 d . . .
N12 N 0.6138(3) 0.1570(2) 0.3409(4) 0.0345(15) Uani 1 1 d D . .
H12 H 0.613(5) 0.1868(12) 0.354(4) 0.041 Uiso 1 1 d D . .
O1 O 0.4173(3) 0.2463(2) 0.6099(3) 0.0470(15) Uani 1 1 d . . .
O2 O 0.6031(4) 0.4227(3) 0.3630(4) 0.074(2) Uani 1 1 d U . .
S1 S 0.24587(10) 0.25269(6) 0.61079(10) 0.0311(4) Uani 1 1 d . . .
S2 S 0.23858(9) 0.12739(6) 0.49446(10) 0.0264(4) Uani 1 1 d . . .
S3 S 0.23827(9) 0.25124(6) 0.39611(9) 0.0246(3) Uani 1 1 d . . .
S4 S 0.10139(8) 0.21139(6) 0.48097(9) 0.0223(3) Uani 1 1 d . . .
S5 S 0.73451(9) 0.25849(6) 0.63235(9) 0.0243(3) Uani 1 1 d . . .
S6 S 0.73448(9) 0.13317(6) 0.53489(10) 0.0279(4) Uani 1 1 d . . .
S7 S 0.71852(10) 0.25643(7) 0.41901(10) 0.0330(4) Uani 1 1 d . . .
S8 S 0.86957(8) 0.21853(6) 0.54495(9) 0.0253(4) Uani 1 1 d . . .
Cl1 Cl 0.98787(11) 0.45681(7) 0.56992(12) 0.0429(5) Uani 1 1 d . . .
Cl2 Cl 1.09965(13) 0.49400(8) 0.73249(11) 0.0486(5) Uani 1 1 d . . .
Cl3 Cl 1.16852(10) 0.49790(8) 0.57690(12) 0.0423(5) Uani 1 1 d . . .
Cl5 Cl 0.92885(14) 0.49219(8) 0.85415(12) 0.0539(6) Uani 1 1 d . B .
Sn1 Sn 0.19086(2) 0.281021(15) 0.49331(2) 0.02041(11) Uani 1 1 d . . .
Sn2 Sn 0.19649(2) 0.174912(16) 0.58097(2) 0.02243(11) Uani 1 1 d . . .
Sn3 Sn 0.17684(2) 0.176961(16) 0.39888(2) 0.02100(11) Uani 1 1 d . . .
Sn4 Sn 0.77923(2) 0.288078(16) 0.53352(2) 0.02212(11) Uani 1 1 d . . .
Sn5 Sn 0.79635(2) 0.184307(16) 0.62851(2) 0.02235(11) Uani 1 1 d . . .
Sn6 Sn 0.77532(2) 0.180415(17) 0.44748(3) 0.02505(11) Uani 1 1 d . . .
Sn7 Sn 1.05977(3) 0.528036(17) 0.61104(3) 0.02799(12) Uani 1 1 d . . .
C07A C 0.8566(10) 0.0032(6) 0.5530(11) 0.082(2) Uani 0.628(9) 1 d PDU A 1
C08A C 0.7586(10) 0.0075(7) 0.6122(12) 0.082(2) Uani 0.628(9) 1 d PDU A 1
C09A C 0.7187(11) -0.0038(7) 0.5052(9) 0.082(2) Uani 0.628(9) 1 d PDU A 1
O3A O 0.6956(7) -0.0021(4) 0.4420(7) 0.082(2) Uani 0.628(9) 1 d PDU A 1
N03A N 0.7885(12) 0.0017(7) 0.5462(13) 0.145(14) Uani 0.628(9) 1 d PDU A 1
C07B C 0.7173(19) 0.0107(12) 0.6319(14) 0.082(2) Uani 0.372(9) 1 d PDU A 2
C08B C 0.6597(18) -0.0039(11) 0.5060(15) 0.082(2) Uani 0.372(9) 1 d PDU A 2
C09B C 0.7754(17) 0.0018(18) 0.5250(17) 0.082(2) Uani 0.372(9) 1 d PDU A 2
O3B O 0.7576(13) -0.0032(7) 0.4603(12) 0.082(2) Uani 0.372(9) 1 d PDU A 2
N03B N 0.726(2) 0.0027(14) 0.5686(18) 0.156(19) Uani 0.372(9) 1 d PDU A 2
Sn8 Sn 0.91875(3) 0.474986(19) 0.72687(3) 0.03446(13) Uani 1 1 d D . .
Cl6A Cl 0.78564(11) 0.47842(9) 0.69494(12) 0.0362(7) Uani 0.836(6) 1 d PD B 1
Cl6B Cl 0.8645(5) 0.4973(4) 0.6263(5) 0.024(3) Uani 0.164(6) 1 d PD B 2
Cl4 Cl 0.92605(10) 0.55919(6) 0.69522(10) 0.0348(4) Uani 1 1 d D B .
O1W O 0.4118(7) 0.4898(5) 0.3980(8) 0.160(6) Uani 1 1 d . . .
O2W O 0.5323(5) 0.5304(3) 0.4567(5) 0.027(2) Uani 0.50 1 d P . .

loop_
_atom_site_aniso_label
_atom_site_aniso_U_11
_atom_site_aniso_U_22
_atom_site_aniso_U_33
_atom_site_aniso_U_23
_atom_site_aniso_U_13
_atom_site_aniso_U_12
C01 0.036(5) 0.059(6) 0.084(7) -0.012(5) 0.027(5) 0.004(4)
C1 0.027(4) 0.030(4) 0.067(6) -0.005(4) 0.018(4) -0.005(3)
C2 0.025(3) 0.026(4) 0.032(4) -0.002(3) 0.012(3) 0.000(3)
C02 0.034(5) 0.074(7) 0.091(8) -0.031(6) 0.009(5) 0.003(5)
C03 0.039(5) 0.044(5) 0.037(4) -0.003(4) 0.007(4) 0.002(4)
C3 0.021(3) 0.024(4) 0.052(5) 0.002(3) 0.006(3) 0.003(3)
C4 0.015(3) 0.024(3) 0.035(4) 0.000(3) 0.004(3) 0.006(3)
C04 0.106(11) 0.102(12) 0.125(13) 0.049(10) -0.037(10) 0.012(9)
C05 0.111(11) 0.063(8) 0.152(15) 0.015(9) 0.061(11) -0.033(8)
C5 0.030(4) 0.048(5) 0.045(5) -0.009(4) 0.013(4) 0.010(4)
C6 0.018(3) 0.037(4) 0.038(4) 0.006(3) -0.002(3) 0.003(3)
C06 0.089(5) 0.049(3) 0.090(5) 0.006(3) -0.017(4) -0.003(3)
C7 0.038(4) 0.041(5) 0.053(5) 0.016(4) 0.002(4) 0.001(4)
C8 0.026(4) 0.028(4) 0.032(4) 0.005(3) 0.008(3) 0.003(3)
C9 0.028(4) 0.034(4) 0.039(4) 0.012(3) 0.011(3) -0.001(3)
C10 0.022(3) 0.039(4) 0.034(4) 0.003(3) 0.012(3) 0.001(3)
C11 0.024(4) 0.041(5) 0.058(5) 0.012(4) 0.013(4) -0.003(3)
C12 0.043(5) 0.047(5) 0.045(5) 0.003(4) 0.020(4) 0.006(4)
C13 0.026(4) 0.042(4) 0.036(4) -0.007(4) 0.005(3) 0.004(3)
C14 0.019(3) 0.027(4) 0.030(4) -0.005(3) 0.005(3) -0.003(3)
C15 0.023(4) 0.041(4) 0.038(4) -0.005(4) 0.000(3) 0.001(3)
C16 0.016(3) 0.032(4) 0.028(4) -0.009(3) -0.004(3) 0.001(3)
C17 0.033(4) 0.061(6) 0.050(5) -0.009(5) -0.003(4) 0.022(4)
C18 0.042(5) 0.059(6) 0.051(5) -0.020(5) 0.011(4) -0.026(4)
C19 0.029(4) 0.039(4) 0.047(5) 0.007(4) 0.013(3) 0.010(3)
C20 0.025(4) 0.028(4) 0.029(4) 0.006(3) 0.011(3) 0.000(3)
C21 0.019(3) 0.026(4) 0.039(4) -0.005(3) 0.009(3) 0.000(3)
C22 0.016(3) 0.024(3) 0.028(4) -0.001(3) 0.006(3) -0.005(3)
C23 0.028(4) 0.032(4) 0.036(4) -0.002(3) 0.016(3) -0.004(3)
C24 0.023(4) 0.031(4) 0.038(4) 0.004(3) -0.002(3) -0.004(3)
C25 0.032(4) 0.078(7) 0.052(6) 0.038(5) 0.000(4) -0.011(4)
C26 0.025(4) 0.038(4) 0.039(4) 0.014(4) 0.003(3) 0.003(3)
C27 0.024(4) 0.062(6) 0.035(4) 0.021(4) 0.000(3) -0.002(4)
C28 0.015(3) 0.036(4) 0.046(5) 0.012(4) 0.001(3) 0.001(3)
C29 0.027(4) 0.072(6) 0.039(5) 0.017(4) -0.011(3) -0.018(4)
C30 0.032(4) 0.055(6) 0.074(7) 0.024(5) 0.009(4) 0.018(4)
C31 0.029(4) 0.059(6) 0.080(7) -0.044(5) 0.013(4) -0.008(4)
C32 0.023(4) 0.048(5) 0.056(5) -0.023(4) 0.012(4) -0.003(3)
C33 0.024(4) 0.051(5) 0.089(7) -0.038(5) 0.019(4) -0.002(4)
C34 0.023(4) 0.051(5) 0.062(6) -0.031(4) 0.017(4) -0.006(4)
C35 0.022(4) 0.055(6) 0.087(7) -0.032(5) 0.019(4) -0.002(4)
C36 0.048(6) 0.096(8) 0.061(6) -0.026(6) 0.036(5) -0.015(5)
C37 0.018(3) 0.021(3) 0.030(4) -0.001(3) 0.009(3) -0.001(3)
C38 0.014(3) 0.032(4) 0.031(4) 0.000(3) 0.002(3) -0.001(3)
C39 0.022(3) 0.041(4) 0.024(4) -0.001(3) 0.003(3) 0.000(3)
C40 0.020(3) 0.032(4) 0.025(4) 0.000(3) 0.005(3) 0.001(3)
C41 0.018(3) 0.019(3) 0.031(4) 0.003(3) 0.005(3) 0.001(3)
C42 0.021(3) 0.020(3) 0.022(3) 0.000(3) 0.005(3) -0.002(3)
C43 0.024(4) 0.044(4) 0.025(4) -0.002(3) 0.007(3) -0.002(3)
C44 0.027(4) 0.053(5) 0.026(4) 0.001(4) 0.005(3) -0.003(3)
C45 0.018(3) 0.040(4) 0.035(4) 0.000(3) 0.004(3) -0.002(3)
C46 0.017(3) 0.026(3) 0.026(4) 0.005(3) 0.005(3) -0.001(3)
C47 0.018(3) 0.026(4) 0.024(3) 0.007(3) 0.002(3) 0.001(3)
C48 0.022(4) 0.034(4) 0.046(5) -0.005(4) 0.002(3) -0.001(3)
C49 0.032(4) 0.032(4) 0.063(6) -0.010(4) 0.014(4) -0.001(3)
C50 0.029(4) 0.038(4) 0.044(5) -0.007(4) 0.008(3) 0.002(3)
C51 0.025(4) 0.033(4) 0.031(4) 0.007(3) 0.006(3) 0.001(3)
C52 0.029(4) 0.032(4) 0.028(4) 0.008(3) 0.002(3) 0.001(3)
C53 0.034(4) 0.029(4) 0.033(4) 0.003(3) 0.005(3) 0.000(3)
C54 0.028(4) 0.040(4) 0.032(4) -0.004(3) -0.001(3) -0.001(3)
C55 0.028(4) 0.039(4) 0.034(4) 0.006(3) -0.004(3) -0.005(3)
C56 0.021(3) 0.027(4) 0.033(4) 0.006(3) 0.009(3) -0.002(3)
C57 0.016(3) 0.030(4) 0.026(4) -0.007(3) 0.004(3) -0.003(3)
C58 0.023(4) 0.040(4) 0.033(4) -0.003(3) 0.003(3) 0.001(3)
C59 0.035(4) 0.036(4) 0.033(4) 0.004(3) 0.005(3) -0.008(3)
C60 0.034(4) 0.040(4) 0.021(4) -0.001(3) 0.006(3) -0.004(3)
C61 0.024(3) 0.034(4) 0.028(4) -0.014(3) 0.007(3) -0.001(3)
C62 0.022(3) 0.032(4) 0.030(4) -0.010(3) 0.006(3) 0.002(3)
C63 0.028(4) 0.028(4) 0.038(4) 0.002(3) 0.007(3) -0.001(3)
C64 0.031(4) 0.028(4) 0.047(5) -0.001(3) 0.006(3) -0.002(3)
C65 0.022(4) 0.031(4) 0.045(4) -0.006(3) 0.005(3) 0.004(3)
C66 0.022(3) 0.029(4) 0.036(4) -0.012(3) 0.007(3) -0.002(3)
N01 0.032(4) 0.037(4) 0.061(5) -0.003(3) -0.002(3) 0.005(3)
N1 0.015(3) 0.028(3) 0.028(3) -0.002(2) 0.006(2) -0.001(2)
N02 0.062(5) 0.068(5) 0.073(6) 0.000(4) 0.006(5) 0.006(4)
N2 0.016(3) 0.034(3) 0.028(3) -0.001(3) 0.006(2) 0.001(2)
N3 0.018(3) 0.034(3) 0.034(3) 0.005(3) 0.008(2) 0.002(2)
N4 0.021(3) 0.027(3) 0.037(3) 0.000(3) 0.003(3) -0.002(2)
N5 0.015(3) 0.032(3) 0.041(4) -0.006(3) 0.009(3) 0.001(2)
N6 0.019(3) 0.030(3) 0.044(4) 0.004(3) 0.007(3) 0.005(2)
N7 0.013(3) 0.033(3) 0.030(3) 0.010(3) 0.004(2) 0.003(2)
N8 0.016(3) 0.040(4) 0.029(3) 0.009(3) 0.006(2) 0.002(2)
N9 0.015(3) 0.040(4) 0.039(4) 0.010(3) 0.002(3) -0.004(3)
N10 0.022(3) 0.039(4) 0.046(4) -0.005(3) 0.009(3) -0.005(3)
N11 0.015(3) 0.042(4) 0.040(4) -0.013(3) 0.007(3) -0.003(3)
N12 0.022(3) 0.038(4) 0.045(4) -0.009(3) 0.011(3) -0.002(3)
O1 0.041(3) 0.053(4) 0.051(4) 0.005(3) 0.019(3) 0.008(3)
O2 0.076(5) 0.071(5) 0.079(5) 0.014(4) 0.028(4) 0.005(4)
S1 0.0340(10) 0.0260(9) 0.0282(9) 0.0021(7) -0.0035(7) -0.0048(7)
S2 0.0229(8) 0.0231(8) 0.0328(9) 0.0019(7) 0.0054(7) 0.0047(7)
S3 0.0204(8) 0.0247(8) 0.0301(9) -0.0027(7) 0.0090(7) -0.0032(6)
S4 0.0151(7) 0.0236(8) 0.0278(9) 0.0005(7) 0.0039(6) 0.0000(6)
S5 0.0211(8) 0.0253(9) 0.0278(9) 0.0046(7) 0.0081(7) 0.0021(7)
S6 0.0224(8) 0.0252(9) 0.0358(10) -0.0009(7) 0.0059(7) -0.0054(7)
S7 0.0387(10) 0.0276(9) 0.0275(9) 0.0005(7) -0.0035(8) -0.0014(8)
S8 0.0163(8) 0.0269(9) 0.0336(9) -0.0001(7) 0.0075(7) -0.0018(6)
Cl1 0.0459(11) 0.0333(10) 0.0530(12) -0.0101(9) 0.0184(9) -0.0159(9)
Cl2 0.0611(14) 0.0479(12) 0.0385(11) 0.0014(9) 0.0150(10) 0.0128(10)
Cl3 0.0311(10) 0.0508(12) 0.0507(12) 0.0012(10) 0.0209(9) 0.0026(8)
Cl5 0.0770(16) 0.0406(12) 0.0414(12) 0.0053(9) 0.0078(11) 0.0003(11)
Sn1 0.0165(2) 0.0195(2) 0.0247(2) 0.00030(18) 0.00346(17) 0.00090(17)
Sn2 0.0176(2) 0.0222(2) 0.0270(2) 0.00319(19) 0.00413(18) -0.00086(17)
Sn3 0.0141(2) 0.0220(2) 0.0261(2) -0.00217(18) 0.00272(17) 0.00044(17)
Sn4 0.0189(2) 0.0228(2) 0.0241(2) 0.00262(18) 0.00378(18) -0.00399(17)
Sn5 0.0140(2) 0.0227(2) 0.0292(3) 0.00425(19) 0.00233(18) -0.00015(17)
Sn6 0.0183(2) 0.0276(3) 0.0307(3) -0.0048(2) 0.00849(19) -0.00183(18)
Sn7 0.0295(3) 0.0196(2) 0.0384(3) -0.0040(2) 0.0151(2) -0.00452(19)
C07A 0.089(5) 0.049(3) 0.090(5) 0.006(3) -0.017(4) -0.003(3)
C08A 0.089(5) 0.049(3) 0.090(5) 0.006(3) -0.017(4) -0.003(3)
C09A 0.089(5) 0.049(3) 0.090(5) 0.006(3) -0.017(4) -0.003(3)
O3A 0.089(5) 0.049(3) 0.090(5) 0.006(3) -0.017(4) -0.003(3)
N03A 0.20(2) 0.013(6) 0.136(19) 0.003(10) -0.137(19) -0.005(12)
C07B 0.089(5) 0.049(3) 0.090(5) 0.006(3) -0.017(4) -0.003(3)
C08B 0.089(5) 0.049(3) 0.090(5) 0.006(3) -0.017(4) -0.003(3)
C09B 0.089(5) 0.049(3) 0.090(5) 0.006(3) -0.017(4) -0.003(3)
O3B 0.089(5) 0.049(3) 0.090(5) 0.006(3) -0.017(4) -0.003(3)
N03B 0.34(4) 0.043(17) 0.07(2) -0.007(17) 0.01(3) -0.04(3)
Sn8 0.0369(3) 0.0280(3) 0.0401(3) 0.0028(2) 0.0122(2) 0.0029(2)
Cl6A 0.0240(11) 0.0459(14) 0.0417(13) -0.0094(10) 0.0134(9) -0.0045(9)
Cl6B 0.032(6) 0.029(6) 0.019(5) -0.009(4) 0.021(4) -0.007(4)
Cl4 0.0358(10) 0.0285(9) 0.0431(11) 0.0066(8) 0.0149(8) 0.0042(7)
O1W 0.124(10) 0.179(13) 0.190(14) -0.091(11) 0.066(9) -0.003(9)
O2W 0.032(5) 0.024(5) 0.025(5) 0.002(4) 0.008(4) -0.016(4)

loop_
_atom_type_symbol
_atom_type_description
_atom_type_scat_dispersion_real
_atom_type_scat_dispersion_imag
_atom_type_scat_source
C C 0.0033 0.0016 'International Tables Vol C Tables 4.2.6.8 and 6.1.1.4'
H H 0.0000 0.0000 'International Tables Vol C Tables 4.2.6.8 and 6.1.1.4'
N N 0.0061 0.0033 'International Tables Vol C Tables 4.2.6.8 and 6.1.1.4'
O O 0.0106 0.0060 'International Tables Vol C Tables 4.2.6.8 and 6.1.1.4'
S S 0.1246 0.1234 'International Tables Vol C Tables 4.2.6.8 and 6.1.1.4'
Cl Cl 0.1484 0.1585 'International Tables Vol C Tables 4.2.6.8 and 6.1.1.4'
Sn Sn -0.6537 1.4246 'International Tables Vol C Tables 4.2.6.8 and 6.1.1.4'

loop_
_geom_angle_atom_site_label_1
_geom_angle_atom_site_label_2
_geom_angle_atom_site_label_3
_geom_angle
_geom_angle_site_symmetry_1
_geom_angle_site_symmetry_3
_geom_angle_publ_flag
N01 C01 H01A 109.5 . . ?
N01 C01 H01B 109.5 . . ?
H01A C01 H01B 109.5 . . ?
N01 C01 H01C 109.5 . . ?
H01A C01 H01C 109.5 . . ?
H01B C01 H01C 109.5 . . ?
C2 C1 H1A 109.5 . . ?
C2 C1 H1B 109.5 . . ?
H1A C1 H1B 109.5 . . ?
C2 C1 H1C 109.5 . . ?
H1A C1 H1C 109.5 . . ?
H1B C1 H1C 109.5 . . ?
N1 C2 C1 125.1(6) . . ?
N1 C2 C3 117.3(6) . . ?
C1 C2 C3 117.5(6) . . ?
N01 C02 H02A 109.5 . . ?
N01 C02 H02B 109.5 . . ?
H02A C02 H02B 109.5 . . ?
N01 C02 H02C 109.4 . . ?
H02A C02 H02C 109.5 . . ?
H02B C02 H02C 109.5 . . ?
O1 C03 N01 126.3(8) . . ?
O1 C03 H03 116.9 . . ?
N01 C03 H03 116.8 . . ?
C2 C3 C4 116.5(6) . . ?
C2 C3 H3A 108.2 . . ?
C4 C3 H3A 108.1 . . ?
C2 C3 H3B 108.2 . . ?
C4 C3 H3B 108.2 . . ?
H3A C3 H3B 107.3 . . ?
C5 C4 C3 111.5(6) . . ?
C5 C4 C6 111.8(6) . . ?
C3 C4 C6 110.8(6) . . ?
C5 C4 Sn1 106.2(5) . . ?
C3 C4 Sn1 106.3(4) . . ?
C6 C4 Sn1 110.0(5) . . ?
N02 C04 H04A 109.4 . . ?
N02 C04 H04B 109.5 . . ?
H04A C04 H04B 109.5 . . ?
N02 C04 H04C 109.5 . . ?
H04A C04 H04C 109.5 . . ?
H04B C04 H04C 109.5 . . ?
N02 C05 H05A 109.5 . . ?
N02 C05 H05B 109.4 . . ?
H05A C05 H05B 109.5 . . ?
N02 C05 H05C 109.5 . . ?
H05A C05 H05C 109.5 . . ?
H05B C05 H05C 109.5 . . ?
C4 C5 H5A 109.5 . . ?
C4 C5 H5B 109.5 . . ?
H5A C5 H5B 109.5 . . ?
C4 C5 H5C 109.5 . . ?
H5A C5 H5C 109.5 . . ?
H5B C5 H5C 109.5 . . ?
C4 C6 H6A 109.5 . . ?
C4 C6 H6B 109.5 . . ?
H6A C6 H6B 109.5 . . ?
C4 C6 H6C 109.5 . . ?
H6A C6 H6C 109.5 . . ?
H6B C6 H6C 109.5 . . ?
N02 C06 O2 122.0(12) . . ?
N02 C06 H06 119.0 . . ?
O2 C06 H06 119.0 . . ?
C8 C7 H7A 109.5 . . ?
C8 C7 H7B 109.4 . . ?
H7A C7 H7B 109.5 . . ?
C8 C7 H7C 109.5 . . ?
H7A C7 H7C 109.5 . . ?
H7B C7 H7C 109.5 . . ?
N3 C8 C7 124.8(7) . . ?
N3 C8 C9 116.7(6) . . ?
C7 C8 C9 118.5(6) . . ?
C8 C9 C10 115.1(6) . . ?
C8 C9 H9A 108.5 . . ?
C10 C9 H9A 108.5 . . ?
C8 C9 H9B 108.5 . . ?
C10 C9 H9B 108.5 . . ?
H9A C9 H9B 107.5 . . ?
C12 C10 C11 111.4(6) . . ?
C12 C10 C9 111.3(7) . . ?
C11 C10 C9 110.6(6) . . ?
C12 C10 Sn2 108.9(5) . . ?
C11 C10 Sn2 110.1(5) . . ?
C9 C10 Sn2 104.3(4) . . ?
C10 C11 H11A 109.5 . . ?
C10 C11 H11B 109.5 . . ?
H11A C11 H11B 109.5 . . ?
C10 C11 H11C 109.5 . . ?
H11A C11 H11C 109.5 . . ?
H11B C11 H11C 109.5 . . ?
C10 C12 H12A 109.5 . . ?
C10 C12 H12B 109.5 . . ?
H12A C12 H12B 109.5 . . ?
C10 C12 H12C 109.5 . . ?
H12A C12 H12C 109.5 . . ?
H12B C12 H12C 109.5 . . ?
C14 C13 H13A 109.5 . . ?
C14 C13 H13B 109.5 . . ?
H13A C13 H13B 109.5 . . ?
C14 C13 H13C 109.5 . . ?
H13A C13 H13C 109.5 . . ?
H13B C13 H13C 109.5 . . ?
N5 C14 C13 125.1(6) . . ?
N5 C14 C15 115.6(6) . . ?
C13 C14 C15 119.2(6) . . ?
C14 C15 C16 116.7(6) . . ?
C14 C15 H15A 108.1 . . ?
C16 C15 H15A 108.1 . . ?
C14 C15 H15B 108.1 . . ?
C16 C15 H15B 108.1 . . ?
H15A C15 H15B 107.3 . . ?
C15 C16 C18 111.5(6) . . ?
C15 C16 C17 112.0(7) . . ?
C18 C16 C17 110.4(7) . . ?
C15 C16 Sn3 107.5(4) . . ?
C18 C16 Sn3 106.6(5) . . ?
C17 C16 Sn3 108.4(5) . . ?
C16 C17 H17A 109.5 . . ?
C16 C17 H17B 109.5 . . ?
H17A C17 H17B 109.5 . . ?
C16 C17 H17C 109.5 . . ?
H17A C17 H17C 109.5 . . ?
H17B C17 H17C 109.5 . . ?
C16 C18 H18A 109.5 . . ?
C16 C18 H18B 109.4 . . ?
H18A C18 H18B 109.5 . . ?
C16 C18 H18C 109.5 . . ?
H18A C18 H18C 109.5 . . ?
H18B C18 H18C 109.5 . . ?
C20 C19 H19A 109.5 . . ?
C20 C19 H19B 109.5 . . ?
H19A C19 H19B 109.5 . . ?
C20 C19 H19C 109.5 . . ?
H19A C19 H19C 109.5 . . ?
H19B C19 H19C 109.5 . . ?
N7 C20 C19 125.9(6) . . ?
N7 C20 C21 116.8(6) . . ?
C19 C20 C21 117.3(6) . . ?
C20 C21 C22 117.2(6) . . ?
C20 C21 H21A 108.0 . . ?
C22 C21 H21A 108.0 . . ?
C20 C21 H21B 108.0 . . ?
C22 C21 H21B 108.0 . . ?
H21A C21 H21B 107.2 . . ?
C23 C22 C24 111.0(6) . . ?
C23 C22 C21 110.6(6) . . ?
C24 C22 C21 110.8(6) . . ?
C23 C22 Sn4 106.9(4) . . ?
C24 C22 Sn4 110.1(4) . . ?
C21 C22 Sn4 107.3(4) . . ?
C22 C23 H23A 109.5 . . ?
C22 C23 H23B 109.5 . . ?
H23A C23 H23B 109.5 . . ?
C22 C23 H23C 109.5 . . ?
H23A C23 H23C 109.5 . . ?
H23B C23 H23C 109.5 . . ?
C22 C24 H24A 109.5 . . ?
C22 C24 H24B 109.5 . . ?
H24A C24 H24B 109.5 . . ?
C22 C24 H24C 109.5 . . ?
H24A C24 H24C 109.5 . . ?
H24B C24 H24C 109.5 . . ?
C26 C25 H25A 109.5 . . ?
C26 C25 H25B 109.5 . . ?
H25A C25 H25B 109.5 . . ?
C26 C25 H25C 109.5 . . ?
H25A C25 H25C 109.5 . . ?
H25B C25 H25C 109.5 . . ?
N9 C26 C25 124.8(7) . . ?
N9 C26 C27 114.7(7) . . ?
C25 C26 C27 120.4(7) . . ?
C28 C27 C26 115.9(7) . . ?
C28 C27 H27A 108.3 . . ?
C26 C27 H27A 108.3 . . ?
C28 C27 H27B 108.3 . . ?
C26 C27 H27B 108.3 . . ?
H27A C27 H27B 107.4 . . ?
C27 C28 C30 111.1(7) . . ?
C27 C28 C29 111.2(7) . . ?
C30 C28 C29 110.8(7) . . ?
C27 C28 Sn5 107.1(4) . . ?
C30 C28 Sn5 106.5(6) . . ?
C29 C28 Sn5 109.8(5) . . ?
C28 C29 H29A 109.5 . . ?
C28 C29 H29B 109.5 . . ?
H29A C29 H29B 109.5 . . ?
C28 C29 H29C 109.4 . . ?
H29A C29 H29C 109.5 . . ?
H29B C29 H29C 109.5 . . ?
C28 C30 H30A 109.5 . . ?
C28 C30 H30B 109.5 . . ?
H30A C30 H30B 109.5 . . ?
C28 C30 H30C 109.5 . . ?
H30A C30 H30C 109.5 . . ?
H30B C30 H30C 109.5 . . ?
C32 C31 H31A 109.5 . . ?
C32 C31 H31B 109.5 . . ?
H31A C31 H31B 109.5 . . ?
C32 C31 H31C 109.5 . . ?
H31A C31 H31C 109.5 . . ?
H31B C31 H31C 109.5 . . ?
N11 C32 C31 126.0(7) . . ?
N11 C32 C33 115.5(7) . . ?
C31 C32 C33 118.2(7) . . ?
C32 C33 C34 115.1(7) . . ?
C32 C33 H33A 108.5 . . ?
C34 C33 H33A 108.5 . . ?
C32 C33 H33B 108.5 . . ?
C34 C33 H33B 108.5 . . ?
H33A C33 H33B 107.5 . . ?
C36 C34 C35 112.5(7) . . ?
C36 C34 C33 112.2(8) . . ?
C35 C34 C33 110.4(8) . . ?
C36 C34 Sn6 109.7(6) . . ?
C35 C34 Sn6 109.0(6) . . ?
C33 C34 Sn6 102.5(5) . . ?
C34 C35 H35A 109.5 . . ?
C34 C35 H35B 109.4 . . ?
H35A C35 H35B 109.5 . . ?
C34 C35 H35C 109.5 . . ?
H35A C35 H35C 109.5 . . ?
H35B C35 H35C 109.5 . . ?
C34 C36 H36A 109.5 . . ?
C34 C36 H36B 109.5 . . ?
H36A C36 H36B 109.5 . . ?
C34 C36 H36C 109.5 . . ?
H36A C36 H36C 109.5 . . ?
H36B C36 H36C 109.5 . . ?
C38 C37 C42 120.5(6) . . ?
C38 C37 N2 123.2(6) . . ?
C42 C37 N2 116.3(6) . . ?
C37 C38 C39 120.4(6) . . ?
C37 C38 H38 119.8 . . ?
C39 C38 H38 119.8 . . ?
C40 C39 C38 120.7(7) . . ?
C40 C39 H39 119.6 . . ?
C38 C39 H39 119.7 . . ?
C39 C40 C41 120.3(6) . . ?
C39 C40 H40 119.8 . . ?
C41 C40 H40 119.8 . . ?
C40 C41 C42 119.5(6) . . ?
C40 C41 C46 122.6(6) . . ?
C42 C41 C46 117.8(6) . . ?
C37 C42 C43 122.3(6) . . ?
C37 C42 C41 118.5(6) . . ?
C43 C42 C41 119.2(6) . . ?
C44 C43 C42 120.4(7) . . ?
C44 C43 H43 119.8 . . ?
C42 C43 H43 119.8 . . ?
C43 C44 C45 121.5(7) . . ?
C43 C44 H44 119.2 . . ?
C45 C44 H44 119.3 . . ?
C46 C45 C44 120.0(6) . . ?
C46 C45 H45 120.0 . . ?
C44 C45 H45 120.0 . . ?
C45 C46 N8 123.4(6) . . ?
C45 C46 C41 121.1(6) . . ?
N8 C46 C41 115.5(6) . . ?
C48 C47 C52 120.8(6) . . ?
C48 C47 N4 123.4(6) . . ?
C52 C47 N4 115.8(6) . . ?
C47 C48 C49 119.2(7) . . ?
C47 C48 H48 120.4 . . ?
C49 C48 H48 120.4 . . ?
C50 C49 C48 122.1(8) . . ?
C50 C49 H49 118.9 . . ?
C48 C49 H49 118.9 . . ?
C49 C50 C51 120.2(7) . . ?
C49 C50 H50 119.9 . . ?
C51 C50 H50 119.9 . . ?
C50 C51 C52 118.5(7) . . ?
C50 C51 C56 122.8(7) . . ?
C52 C51 C56 118.7(7) . . ?
C53 C52 C47 122.3(7) . . ?
C53 C52 C51 118.7(7) . . ?
C47 C52 C51 119.0(7) . . ?
C54 C53 C52 121.4(7) . . ?
C54 C53 H53 119.3 . . ?
C52 C53 H53 119.3 . . ?
C53 C54 C55 120.6(7) . . ?
C53 C54 H54 119.7 . . ?
C55 C54 H54 119.7 . . ?
C56 C55 C54 119.7(7) . . ?
C56 C55 H55 120.2 . . ?
C54 C55 H55 120.2 . . ?
C55 C56 N10 122.2(6) . . ?
C55 C56 C51 120.7(7) . . ?
N10 C56 C51 117.1(6) . . ?
C58 C57 N6 121.9(6) . . ?
C58 C57 C62 120.2(6) . . ?
N6 C57 C62 117.9(6) . . ?
C57 C58 C59 119.7(7) . . ?
C57 C58 H58 120.1 . . ?
C59 C58 H58 120.1 . . ?
C60 C59 C58 122.0(7) . . ?
C60 C59 H59 119.0 . . ?
C58 C59 H59 119.0 . . ?
C59 C60 C61 119.9(7) . . ?
C59 C60 H60 120.1 . . ?
C61 C60 H60 120.1 . . ?
C62 C61 C66 119.7(7) . . ?
C62 C61 C60 118.8(6) . . ?
C66 C61 C60 121.5(7) . . ?
C61 C62 C57 119.3(7) . . ?
C61 C62 C63 118.3(6) . . ?
C57 C62 C63 122.4(7) . . ?
C64 C63 C62 120.6(7) . . ?
C64 C63 H63 119.7 . . ?
C62 C63 H63 119.7 . . ?
C63 C64 C65 121.5(7) . . ?
C63 C64 H64 119.2 . . ?
C65 C64 H64 119.2 . . ?
C66 C65 C64 119.6(7) . . ?
C66 C65 H65 120.2 . . ?
C64 C65 H65 120.2 . . ?
C65 C66 N12 123.9(6) . . ?
C65 C66 C61 120.2(7) . . ?
N12 C66 C61 116.0(7) . . ?
C03 N01 C02 115.2(8) . . ?
C03 N01 C01 120.1(8) . . ?
C02 N01 C01 124.3(8) . . ?
C2 N1 N2 118.9(6) . . ?
C2 N1 Sn1 113.3(4) . . ?
N2 N1 Sn1 127.7(4) . . ?
C06 N02 C05 123.8(11) . . ?
C06 N02 C04 120.5(12) . . ?
C05 N02 C04 115.8(12) . . ?
N1 N2 C37 116.3(5) . . ?
N1 N2 H1 113(5) . . ?
C37 N2 H1 105(5) . . ?
C8 N3 N4 121.7(6) . . ?
C8 N3 Sn2 111.3(5) . . ?
N4 N3 Sn2 127.0(4) . . ?
N3 N4 C47 119.4(6) . . ?
N3 N4 H4 116(5) . . ?
C47 N4 H4 107(6) . . ?
C14 N5 N6 119.1(6) . . ?
C14 N5 Sn3 114.3(4) . . ?
N6 N5 Sn3 126.5(4) . . ?
N5 N6 C57 117.7(6) . . ?
N5 N6 H6 121.2 . . ?
C57 N6 H6 121.2 . . ?
C20 N7 N8 119.8(6) . . ?
C20 N7 Sn4 114.7(4) . . ?
N8 N7 Sn4 125.3(4) . . ?
N7 N8 C46 115.8(5) . . ?
N7 N8 H8 114(5) . . ?
C46 N8 H8 111(5) . . ?
C26 N9 N10 118.9(6) . . ?
C26 N9 Sn5 114.6(5) . . ?
N10 N9 Sn5 126.3(5) . . ?
C56 N10 N9 117.5(6) . . ?
C56 N10 H10 121.2 . . ?
N9 N10 H10 121.2 . . ?
C32 N11 N12 120.2(6) . . ?
C32 N11 Sn6 111.9(5) . . ?
N12 N11 Sn6 127.8(4) . . ?
C66 N12 N11 120.3(6) . . ?
C66 N12 H12 110(6) . . ?
N11 N12 H12 105(6) . . ?
Sn2 S1 Sn1 90.32(6) . . ?
Sn3 S2 Sn2 91.42(6) . . ?
Sn3 S3 Sn1 90.32(6) . . ?
Sn2 S4 Sn3 84.41(5) . . ?
Sn2 S4 Sn1 83.02(5) . . ?
Sn3 S4 Sn1 83.00(5) . . ?
Sn5 S5 Sn4 90.17(6) . . ?
Sn5 S6 Sn6 90.69(6) . . ?
Sn6 S7 Sn4 90.73(6) . . ?
Sn6 S8 Sn5 84.35(5) . . ?
Sn6 S8 Sn4 83.95(5) . . ?
Sn5 S8 Sn4 82.92(5) . . ?
C4 Sn1 N1 78.0(2) . . ?
C4 Sn1 S1 122.0(2) . . ?
N1 Sn1 S1 86.10(15) . . ?
C4 Sn1 S3 119.5(2) . . ?
N1 Sn1 S3 93.15(14) . . ?
S1 Sn1 S3 116.85(7) . . ?
C4 Sn1 S4 102.03(18) . . ?
N1 Sn1 S4 174.24(15) . . ?
S1 Sn1 S4 89.04(6) . . ?
S3 Sn1 S4 91.81(6) . . ?
C10 Sn2 N3 76.7(2) . . ?
C10 Sn2 S1 121.8(2) . . ?
N3 Sn2 S1 87.93(16) . . ?
C10 Sn2 S2 115.8(2) . . ?
N3 Sn2 S2 87.69(16) . . ?
S1 Sn2 S2 119.25(7) . . ?
C10 Sn2 S4 107.91(19) . . ?
N3 Sn2 S4 175.37(15) . . ?
S1 Sn2 S4 89.90(6) . . ?
S2 Sn2 S4 89.80(6) . . ?
C16 Sn3 N5 77.1(2) . . ?
C16 Sn3 S2 129.3(2) . . ?
N5 Sn3 S2 84.51(16) . . ?
C16 Sn3 S3 118.0(2) . . ?
N5 Sn3 S3 96.76(15) . . ?
S2 Sn3 S3 110.77(6) . . ?
C16 Sn3 S4 100.85(19) . . ?
N5 Sn3 S4 170.51(16) . . ?
S2 Sn3 S4 89.86(6) . . ?
S3 Sn3 S4 92.37(6) . . ?
C22 Sn4 N7 78.8(2) . . ?
C22 Sn4 S5 120.21(18) . . ?
N7 Sn4 S5 96.80(15) . . ?
C22 Sn4 S7 125.06(19) . . ?
N7 Sn4 S7 87.40(16) . . ?
S5 Sn4 S7 114.08(7) . . ?
C22 Sn4 S8 97.04(18) . . ?
N7 Sn4 S8 171.49(15) . . ?
S5 Sn4 S8 91.70(6) . . ?
S7 Sn4 S8 88.98(6) . . ?
C28 Sn5 N9 76.9(2) . . ?
C28 Sn5 S6 126.6(2) . . ?
N9 Sn5 S6 83.77(17) . . ?
C28 Sn5 S5 119.5(2) . . ?
N9 Sn5 S5 96.45(16) . . ?
S6 Sn5 S5 111.74(6) . . ?
C28 Sn5 S8 101.1(2) . . ?
N9 Sn5 S8 170.47(17) . . ?
S6 Sn5 S8 90.17(6) . . ?
S5 Sn5 S8 92.62(6) . . ?
C34 Sn6 N11 76.4(2) . . ?
C34 Sn6 S7 127.9(3) . . ?
N11 Sn6 S7 90.28(17) . . ?
C34 Sn6 S6 113.0(3) . . ?
N11 Sn6 S6 86.29(17) . . ?
S7 Sn6 S6 116.17(7) . . ?
C34 Sn6 S8 105.4(2) . . ?
N11 Sn6 S8 176.64(16) . . ?
S7 Sn6 S8 90.70(6) . . ?
S6 Sn6 S8 90.40(6) . . ?
Cl1 Sn7 Cl2 91.49(8) . . ?
Cl1 Sn7 Cl3 95.19(7) . . ?
Cl2 Sn7 Cl3 91.00(8) . . ?
O3A C09A N03A 131(2) . . ?
C09A N03A C07A 152(3) . . ?
C09A N03A C08A 89(2) . . ?
C07A N03A C08A 118.8(15) . . ?
O3B C09B N03B 123(3) . . ?
C09B N03B C07B 145(3) . . ?
C09B N03B C08B 95(2) . . ?
C07B N03B C08B 119(2) . . ?
Cl6B Sn8 Cl4 61.6(3) . . ?
Cl6B Sn8 Cl5 141.2(3) . . ?
Cl4 Sn8 Cl5 93.67(7) . . ?
Cl6B Sn8 Cl6A 59.1(3) . . ?
Cl4 Sn8 Cl6A 90.89(7) . . ?
Cl5 Sn8 Cl6A 94.81(9) . . ?
Sn8 Cl6B Cl4 66.9(3) . . ?
Cl6B Cl4 Sn8 51.5(2) . . ?

loop_
_geom_bond_atom_site_label_1
_geom_bond_atom_site_label_2
_geom_bond_distance
_geom_bond_site_symmetry_2
_geom_bond_publ_flag
C01 N01 1.412(11) . ?
C01 H01A 0.9800 . ?
C01 H01B 0.9800 . ?
C01 H01C 0.9800 . ?
C1 C2 1.486(10) . ?
C1 H1A 0.9800 . ?
C1 H1B 0.9800 . ?
C1 H1C 0.9800 . ?
C2 N1 1.275(9) . ?
C2 C3 1.508(10) . ?
C02 N01 1.385(11) . ?
C02 H02A 0.9800 . ?
C02 H02B 0.9800 . ?
C02 H02C 0.9800 . ?
C03 O1 1.228(10) . ?
C03 N01 1.355(11) . ?
C03 H03 0.9500 . ?
C3 C4 1.531(10) . ?
C3 H3A 0.9900 . ?
C3 H3B 0.9900 . ?
C4 C5 1.518(10) . ?
C4 C6 1.530(9) . ?
C4 Sn1 2.171(6) . ?
C04 N02 1.446(15) . ?
C04 H04A 0.9800 . ?
C04 H04B 0.9800 . ?
C04 H04C 0.9800 . ?
C05 N02 1.442(15) . ?
C05 H05A 0.9800 . ?
C05 H05B 0.9800 . ?
C05 H05C 0.9800 . ?
C5 H5A 0.9800 . ?
C5 H5B 0.9800 . ?
C5 H5C 0.9800 . ?
C6 H6A 0.9800 . ?
C6 H6B 0.9800 . ?
C6 H6C 0.9800 . ?
C06 N02 1.276(15) . ?
C06 O2 1.304(13) . ?
C06 H06 0.9500 . ?
C7 C8 1.491(10) . ?
C7 H7A 0.9800 . ?
C7 H7B 0.9800 . ?
C7 H7C 0.9800 . ?
C8 N3 1.295(9) . ?
C8 C9 1.497(10) . ?
C9 C10 1.537(10) . ?
C9 H9A 0.9900 . ?
C9 H9B 0.9900 . ?
C10 C12 1.517(11) . ?
C10 C11 1.534(10) . ?
C10 Sn2 2.163(7) . ?
C11 H11A 0.9800 . ?
C11 H11B 0.9800 . ?
C11 H11C 0.9800 . ?
C12 H12A 0.9800 . ?
C12 H12B 0.9800 . ?
C12 H12C 0.9800 . ?
C13 C14 1.480(10) . ?
C13 H13A 0.9800 . ?
C13 H13B 0.9800 . ?
C13 H13C 0.9800 . ?
C14 N5 1.280(9) . ?
C14 C15 1.510(10) . ?
C15 C16 1.515(10) . ?
C15 H15A 0.9900 . ?
C15 H15B 0.9900 . ?
C16 C18 1.519(11) . ?
C16 C17 1.522(10) . ?
C16 Sn3 2.169(6) . ?
C17 H17A 0.9800 . ?
C17 H17B 0.9800 . ?
C17 H17C 0.9800 . ?
C18 H18A 0.9800 . ?
C18 H18B 0.9800 . ?
C18 H18C 0.9800 . ?
C19 C20 1.486(10) . ?
C19 H19A 0.9800 . ?
C19 H19B 0.9800 . ?
C19 H19C 0.9800 . ?
C20 N7 1.276(9) . ?
C20 C21 1.516(9) . ?
C21 C22 1.533(9) . ?
C21 H21A 0.9900 . ?
C21 H21B 0.9900 . ?
C22 C23 1.526(9) . ?
C22 C24 1.529(9) . ?
C22 Sn4 2.174(6) . ?
C23 H23A 0.9800 . ?
C23 H23B 0.9800 . ?
C23 H23C 0.9800 . ?
C24 H24A 0.9800 . ?
C24 H24B 0.9800 . ?
C24 H24C 0.9800 . ?
C25 C26 1.480(11) . ?
C25 H25A 0.9800 . ?
C25 H25B 0.9800 . ?
C25 H25C 0.9800 . ?
C26 N9 1.280(10) . ?
C26 C27 1.517(10) . ?
C27 C28 1.513(11) . ?
C27 H27A 0.9900 . ?
C27 H27B 0.9900 . ?
C28 C30 1.519(12) . ?
C28 C29 1.528(11) . ?
C28 Sn5 2.158(7) . ?
C29 H29A 0.9800 . ?
C29 H29B 0.9800 . ?
C29 H29C 0.9800 . ?
C30 H30A 0.9800 . ?
C30 H30B 0.9800 . ?
C30 H30C 0.9800 . ?
C31 C32 1.491(11) . ?
C31 H31A 0.9800 . ?
C31 H31B 0.9800 . ?
C31 H31C 0.9800 . ?
C32 N11 1.267(10) . ?
C32 C33 1.522(11) . ?
C33 C34 1.533(11) . ?
C33 H33A 0.9900 . ?
C33 H33B 0.9900 . ?
C34 C36 1.517(14) . ?
C34 C35 1.531(12) . ?
C34 Sn6 2.171(8) . ?
C35 H35A 0.9800 . ?
C35 H35B 0.9800 . ?
C35 H35C 0.9800 . ?
C36 H36A 0.9800 . ?
C36 H36B 0.9800 . ?
C36 H36C 0.9800 . ?
C37 C38 1.366(10) . ?
C37 C42 1.420(9) . ?
C37 N2 1.422(9) . ?
C38 C39 1.406(10) . ?
C38 H38 0.9500 . ?
C39 C40 1.369(9) . ?
C39 H39 0.9500 . ?
C40 C41 1.403(10) . ?
C40 H40 0.9500 . ?
C41 C42 1.427(9) . ?
C41 C46 1.441(9) . ?
C42 C43 1.423(10) . ?
C43 C44 1.360(10) . ?
C43 H43 0.9500 . ?
C44 C45 1.402(10) . ?
C44 H44 0.9500 . ?
C45 C46 1.361(10) . ?
C45 H45 0.9500 . ?
C46 N8 1.417(9) . ?
C47 C48 1.367(10) . ?
C47 C52 1.421(10) . ?
C47 N4 1.426(9) . ?
C48 C49 1.412(11) . ?
C48 H48 0.9500 . ?
C49 C50 1.346(11) . ?
C49 H49 0.9500 . ?
C50 C51 1.423(11) . ?
C50 H50 0.9500 . ?
C51 C52 1.424(10) . ?
C51 C56 1.424(10) . ?
C52 C53 1.415(11) . ?
C53 C54 1.347(10) . ?
C53 H53 0.9500 . ?
C54 C55 1.421(11) . ?
C54 H54 0.9500 . ?
C55 C56 1.373(11) . ?
C55 H55 0.9500 . ?
C56 N10 1.411(9) . ?
C57 C58 1.379(11) . ?
C57 N6 1.419(9) . ?
C57 C62 1.422(9) . ?
C58 C59 1.407(11) . ?
C58 H58 0.9500 . ?
C59 C60 1.345(11) . ?
C59 H59 0.9500 . ?
C60 C61 1.440(11) . ?
C60 H60 0.9500 . ?
C61 C62 1.414(10) . ?
C61 C66 1.424(10) . ?
C62 C63 1.424(10) . ?
C63 C64 1.355(10) . ?
C63 H63 0.9500 . ?
C64 C65 1.408(11) . ?
C64 H64 0.9500 . ?
C65 C66 1.374(11) . ?
C65 H65 0.9500 . ?
C66 N12 1.416(10) . ?
N1 N2 1.415(8) . ?
N1 Sn1 2.312(5) . ?
N2 H1 0.88(8) . ?
N3 N4 1.407(8) . ?
N3 Sn2 2.342(6) . ?
N4 H4 0.88(2) . ?
N5 N6 1.410(8) . ?
N5 Sn3 2.334(6) . ?
N6 H6 0.8800 . ?
N7 N8 1.408(8) . ?
N7 Sn4 2.292(6) . ?
N8 H8 0.88(2) . ?
N9 N10 1.419(8) . ?
N9 Sn5 2.324(6) . ?
N10 H10 0.8800 . ?
N11 N12 1.418(8) . ?
N11 Sn6 2.352(6) . ?
N12 H12 0.88(2) . ?
S1 Sn2 2.4063(19) . ?
S1 Sn1 2.4208(19) . ?
S2 Sn3 2.4106(18) . ?
S2 Sn2 2.4248(19) . ?
S3 Sn3 2.4127(17) . ?
S3 Sn1 2.4237(18) . ?
S4 Sn2 2.5708(18) . ?
S4 Sn3 2.5816(18) . ?
S4 Sn1 2.5938(17) . ?
S5 Sn5 2.4172(18) . ?
S5 Sn4 2.4207(18) . ?
S6 Sn5 2.4127(19) . ?
S6 Sn6 2.4218(19) . ?
S7 Sn6 2.412(2) . ?
S7 Sn4 2.434(2) . ?
S8 Sn6 2.5519(19) . ?
S8 Sn5 2.5701(18) . ?
S8 Sn4 2.6043(18) . ?
Cl1 Sn7 2.4694(19) . ?
Cl2 Sn7 2.496(2) . ?
Cl3 Sn7 2.5002(19) . ?
Cl5 Sn8 2.476(2) . ?
C07A N03A 1.30(3) . ?
C08A N03A 1.53(3) . ?
C09A O3A 1.206(15) . ?
C09A N03A 1.42(2) . ?
C07B N03B 1.29(3) . ?
C08B N03B 1.57(4) . ?
C09B O3B 1.23(2) . ?
C09B N03B 1.41(2) . ?
Sn8 Cl6B 2.092(9) . ?
Sn8 Cl4 2.4584(19) . ?
Sn8 Cl6A 2.523(2) . ?
Cl6B Cl4 2.352(10) . ?

loop_
_geom_hbond_atom_site_label_D
_geom_hbond_atom_site_label_H
_geom_hbond_atom_site_label_A
_geom_hbond_distance_DH
_geom_hbond_distance_HA
_geom_hbond_distance_DA
_geom_hbond_angle_DHA
_geom_hbond_site_symmetry_A
N2 H1 O1 0.88(8) 2.29(8) 3.124(9) 158(7) .
N4 H4 O1 0.88(2) 2.36(5) 3.147(9) 149(7) .

loop_
_geom_torsion_atom_site_label_1
_geom_torsion_atom_site_label_2
_geom_torsion_atom_site_label_3
_geom_torsion_atom_site_label_4
_geom_torsion
_geom_torsion_site_symmetry_1
_geom_torsion_site_symmetry_2
_geom_torsion_site_symmetry_3
_geom_torsion_site_symmetry_4
_geom_torsion_publ_flag
N1 C2 C3 C4 21.1(10) . . . . ?
C1 C2 C3 C4 -162.1(7) . . . . ?
C2 C3 C4 C5 83.5(8) . . . . ?
C2 C3 C4 C6 -151.4(6) . . . . ?
C2 C3 C4 Sn1 -31.9(8) . . . . ?
N3 C8 C9 C10 -25.7(10) . . . . ?
C7 C8 C9 C10 156.3(7) . . . . ?
C8 C9 C10 C12 -74.6(8) . . . . ?
C8 C9 C10 C11 160.9(7) . . . . ?
C8 C9 C10 Sn2 42.6(7) . . . . ?
N5 C14 C15 C16 -26.7(10) . . . . ?
C13 C14 C15 C16 157.9(7) . . . . ?
C14 C15 C16 C18 -83.0(8) . . . . ?
C14 C15 C16 C17 152.6(7) . . . . ?
C14 C15 C16 Sn3 33.5(8) . . . . ?
N7 C20 C21 C22 20.8(10) . . . . ?
C19 C20 C21 C22 -160.8(6) . . . . ?
C20 C21 C22 C23 90.6(7) . . . . ?
C20 C21 C22 C24 -145.9(6) . . . . ?
C20 C21 C22 Sn4 -25.6(7) . . . . ?
N9 C26 C27 C28 -28.6(11) . . . . ?
C25 C26 C27 C28 154.9(8) . . . . ?
C26 C27 C28 C30 -79.0(9) . . . . ?
C26 C27 C28 C29 157.0(7) . . . . ?
C26 C27 C28 Sn5 37.0(9) . . . . ?
N11 C32 C33 C34 -29.2(13) . . . . ?
C31 C32 C33 C34 156.6(9) . . . . ?
C32 C33 C34 C36 -71.6(10) . . . . ?
C32 C33 C34 C35 162.0(8) . . . . ?
C32 C33 C34 Sn6 46.1(10) . . . . ?
C42 C37 C38 C39 3.4(10) . . . . ?
N2 C37 C38 C39 -176.7(7) . . . . ?
C37 C38 C39 C40 -2.1(11) . . . . ?
C38 C39 C40 C41 0.7(11) . . . . ?
C39 C40 C41 C42 -0.6(10) . . . . ?
C39 C40 C41 C46 -179.3(7) . . . . ?
C38 C37 C42 C43 177.6(7) . . . . ?
N2 C37 C42 C43 -2.3(10) . . . . ?
C38 C37 C42 C41 -3.3(10) . . . . ?
N2 C37 C42 C41 176.9(6) . . . . ?
C40 C41 C42 C37 1.9(9) . . . . ?
C46 C41 C42 C37 -179.5(6) . . . . ?
C40 C41 C42 C43 -179.0(7) . . . . ?
C46 C41 C42 C43 -0.3(9) . . . . ?
C37 C42 C43 C44 178.3(7) . . . . ?
C41 C42 C43 C44 -0.8(11) . . . . ?
C42 C43 C44 C45 1.2(12) . . . . ?
C43 C44 C45 C46 -0.4(12) . . . . ?
C44 C45 C46 N8 -179.7(7) . . . . ?
C44 C45 C46 C41 -0.7(11) . . . . ?
C40 C41 C46 C45 179.7(7) . . . . ?
C42 C41 C46 C45 1.0(10) . . . . ?
C40 C41 C46 N8 -1.2(10) . . . . ?
C42 C41 C46 N8 -179.8(6) . . . . ?
C52 C47 C48 C49 -2.2(11) . . . . ?
N4 C47 C48 C49 176.9(7) . . . . ?
C47 C48 C49 C50 -0.7(13) . . . . ?
C48 C49 C50 C51 1.1(13) . . . . ?
C49 C50 C51 C52 1.3(12) . . . . ?
C49 C50 C51 C56 179.3(8) . . . . ?
C48 C47 C52 C53 -175.0(7) . . . . ?
N4 C47 C52 C53 5.9(10) . . . . ?
C48 C47 C52 C51 4.5(10) . . . . ?
N4 C47 C52 C51 -174.7(6) . . . . ?
C50 C51 C52 C53 175.5(7) . . . . ?
C56 C51 C52 C53 -2.7(10) . . . . ?
C50 C51 C52 C47 -4.0(10) . . . . ?
C56 C51 C52 C47 177.9(6) . . . . ?
C47 C52 C53 C54 179.2(7) . . . . ?
C51 C52 C53 C54 -0.2(11) . . . . ?
C52 C53 C54 C55 3.5(12) . . . . ?
C53 C54 C55 C56 -3.8(12) . . . . ?
C54 C55 C56 N10 -177.8(7) . . . . ?
C54 C55 C56 C51 0.8(11) . . . . ?
C50 C51 C56 C55 -175.7(7) . . . . ?
C52 C51 C56 C55 2.3(11) . . . . ?
C50 C51 C56 N10 3.0(11) . . . . ?
C52 C51 C56 N10 -179.0(6) . . . . ?
N6 C57 C58 C59 -177.8(7) . . . . ?
C62 C57 C58 C59 1.0(11) . . . . ?
C57 C58 C59 C60 -3.3(12) . . . . ?
C58 C59 C60 C61 1.9(12) . . . . ?
C59 C60 C61 C62 1.9(10) . . . . ?
C59 C60 C61 C66 -179.2(7) . . . . ?
C66 C61 C62 C57 177.0(6) . . . . ?
C60 C61 C62 C57 -4.1(10) . . . . ?
C66 C61 C62 C63 -1.8(10) . . . . ?
C60 C61 C62 C63 177.2(6) . . . . ?
C58 C57 C62 C61 2.7(10) . . . . ?
N6 C57 C62 C61 -178.5(6) . . . . ?
C58 C57 C62 C63 -178.7(7) . . . . ?
N6 C57 C62 C63 0.2(10) . . . . ?
C61 C62 C63 C64 0.2(11) . . . . ?
C57 C62 C63 C64 -178.4(7) . . . . ?
C62 C63 C64 C65 0.8(12) . . . . ?
C63 C64 C65 C66 -0.3(12) . . . . ?
C64 C65 C66 N12 179.4(7) . . . . ?
C64 C65 C66 C61 -1.2(11) . . . . ?
C62 C61 C66 C65 2.3(10) . . . . ?
C60 C61 C66 C65 -176.7(7) . . . . ?
C62 C61 C66 N12 -178.3(6) . . . . ?
C60 C61 C66 N12 2.8(10) . . . . ?
O1 C03 N01 C02 -3.3(14) . . . . ?
O1 C03 N01 C01 -176.4(9) . . . . ?
C1 C2 N1 N2 2.6(11) . . . . ?
C3 C2 N1 N2 179.1(6) . . . . ?
C1 C2 N1 Sn1 -175.1(6) . . . . ?
C3 C2 N1 Sn1 1.4(8) . . . . ?
O2 C06 N02 C05 0(2) . . . . ?
O2 C06 N02 C04 -178.2(14) . . . . ?
C2 N1 N2 C37 -75.5(8) . . . . ?
Sn1 N1 N2 C37 101.8(6) . . . . ?
C38 C37 N2 N1 -7.7(10) . . . . ?
C42 C37 N2 N1 172.2(6) . . . . ?
C7 C8 N3 N4 -6.3(12) . . . . ?
C9 C8 N3 N4 175.8(6) . . . . ?
C7 C8 N3 Sn2 173.1(7) . . . . ?
C9 C8 N3 Sn2 -4.8(8) . . . . ?
C8 N3 N4 C47 70.7(9) . . . . ?
Sn2 N3 N4 C47 -108.6(6) . . . . ?
C48 C47 N4 N3 8.9(10) . . . . ?
C52 C47 N4 N3 -172.0(6) . . . . ?
C13 C14 N5 N6 -3.0(11) . . . . ?
C15 C14 N5 N6 -178.1(6) . . . . ?
C13 C14 N5 Sn3 -179.5(6) . . . . ?
C15 C14 N5 Sn3 5.4(8) . . . . ?
C14 N5 N6 C57 78.5(8) . . . . ?
Sn3 N5 N6 C57 -105.4(6) . . . . ?
C58 C57 N6 N5 -5.7(10) . . . . ?
C62 C57 N6 N5 175.5(6) . . . . ?
C19 C20 N7 N8 2.8(11) . . . . ?
C21 C20 N7 N8 -179.0(6) . . . . ?
C19 C20 N7 Sn4 177.5(6) . . . . ?
C21 C20 N7 Sn4 -4.2(8) . . . . ?
C20 N7 N8 C46 -90.4(8) . . . . ?
Sn4 N7 N8 C46 95.5(6) . . . . ?
C45 C46 N8 N7 1.5(10) . . . . ?
C41 C46 N8 N7 -177.6(6) . . . . ?
C25 C26 N9 N10 -3.0(13) . . . . ?
C27 C26 N9 N10 -179.4(7) . . . . ?
C25 C26 N9 Sn5 -178.8(7) . . . . ?
C27 C26 N9 Sn5 4.8(9) . . . . ?
C55 C56 N10 N9 -5.7(10) . . . . ?
C51 C56 N10 N9 175.6(6) . . . . ?
C26 N9 N10 C56 78.6(9) . . . . ?
Sn5 N9 N10 C56 -106.1(7) . . . . ?
C31 C32 N11 N12 -7.6(14) . . . . ?
C33 C32 N11 N12 178.8(8) . . . . ?
C31 C32 N11 Sn6 169.9(8) . . . . ?
C33 C32 N11 Sn6 -3.8(10) . . . . ?
C65 C66 N12 N11 3.7(11) . . . . ?
C61 C66 N12 N11 -175.7(6) . . . . ?
C32 N11 N12 C66 71.2(10) . . . . ?
Sn6 N11 N12 C66 -105.8(7) . . . . ?
C5 C4 Sn1 N1 -95.7(5) . . . . ?
C3 C4 Sn1 N1 23.2(5) . . . . ?
C6 C4 Sn1 N1 143.2(5) . . . . ?
C5 C4 Sn1 S1 -18.0(5) . . . . ?
C3 C4 Sn1 S1 100.8(5) . . . . ?
C6 C4 Sn1 S1 -139.1(4) . . . . ?
C5 C4 Sn1 S3 177.5(4) . . . . ?
C3 C4 Sn1 S3 -63.6(5) . . . . ?
C6 C4 Sn1 S3 56.4(5) . . . . ?
C5 C4 Sn1 S4 78.4(5) . . . . ?
C3 C4 Sn1 S4 -162.7(4) . . . . ?
C6 C4 Sn1 S4 -42.7(5) . . . . ?
C2 N1 Sn1 C4 -15.1(5) . . . . ?
N2 N1 Sn1 C4 167.4(6) . . . . ?
C2 N1 Sn1 S1 -138.9(5) . . . . ?
N2 N1 Sn1 S1 43.6(5) . . . . ?
C2 N1 Sn1 S3 104.3(5) . . . . ?
N2 N1 Sn1 S3 -73.1(5) . . . . ?
C2 N1 Sn1 S4 -106.3(14) . . . . ?
N2 N1 Sn1 S4 76.3(15) . . . . ?
Sn2 S1 Sn1 C4 125.0(2) . . . . ?
Sn2 S1 Sn1 N1 -161.75(14) . . . . ?
Sn2 S1 Sn1 S3 -70.19(8) . . . . ?
Sn2 S1 Sn1 S4 21.36(6) . . . . ?
Sn3 S3 Sn1 C4 -117.2(2) . . . . ?
Sn3 S3 Sn1 N1 164.78(14) . . . . ?
Sn3 S3 Sn1 S1 77.55(7) . . . . ?
Sn3 S3 Sn1 S4 -12.29(6) . . . . ?
Sn2 S4 Sn1 C4 -142.6(2) . . . . ?
Sn3 S4 Sn1 C4 132.2(2) . . . . ?
Sn2 S4 Sn1 N1 -52.7(14) . . . . ?
Sn3 S4 Sn1 N1 -137.8(14) . . . . ?
Sn2 S4 Sn1 S1 -20.08(6) . . . . ?
Sn3 S4 Sn1 S1 -105.27(6) . . . . ?
Sn2 S4 Sn1 S3 96.75(6) . . . . ?
Sn3 S4 Sn1 S3 11.56(5) . . . . ?
C12 C10 Sn2 N3 87.0(5) . . . . ?
C11 C10 Sn2 N3 -150.6(6) . . . . ?
C9 C10 Sn2 N3 -31.9(5) . . . . ?
C12 C10 Sn2 S1 7.9(6) . . . . ?
C11 C10 Sn2 S1 130.4(5) . . . . ?
C9 C10 Sn2 S1 -111.0(5) . . . . ?
C12 C10 Sn2 S2 167.7(4) . . . . ?
C11 C10 Sn2 S2 -69.8(5) . . . . ?
C9 C10 Sn2 S2 48.8(5) . . . . ?
C12 C10 Sn2 S4 -93.5(5) . . . . ?
C11 C10 Sn2 S4 29.0(6) . . . . ?
C9 C10 Sn2 S4 147.6(4) . . . . ?
C8 N3 Sn2 C10 22.6(5) . . . . ?
N4 N3 Sn2 C10 -158.0(6) . . . . ?
C8 N3 Sn2 S1 146.0(5) . . . . ?
N4 N3 Sn2 S1 -34.7(5) . . . . ?
C8 N3 Sn2 S2 -94.6(5) . . . . ?
N4 N3 Sn2 S2 84.7(5) . . . . ?
C8 N3 Sn2 S4 -151.9(17) . . . . ?
N4 N3 Sn2 S4 27(2) . . . . ?
Sn1 S1 Sn2 C10 -132.7(2) . . . . ?
Sn1 S1 Sn2 N3 154.36(15) . . . . ?
Sn1 S1 Sn2 S2 68.17(8) . . . . ?
Sn1 S1 Sn2 S4 -21.55(6) . . . . ?
Sn3 S2 Sn2 C10 126.4(2) . . . . ?
Sn3 S2 Sn2 N3 -159.62(15) . . . . ?
Sn3 S2 Sn2 S1 -73.29(8) . . . . ?
Sn3 S2 Sn2 S4 16.49(6) . . . . ?
Sn3 S4 Sn2 C10 -132.6(2) . . . . ?
Sn1 S4 Sn2 C10 143.8(2) . . . . ?
Sn3 S4 Sn2 N3 42(2) . . . . ?
Sn1 S4 Sn2 N3 -42(2) . . . . ?
Sn3 S4 Sn2 S1 103.81(6) . . . . ?
Sn1 S4 Sn2 S1 20.21(6) . . . . ?
Sn3 S4 Sn2 S2 -15.44(5) . . . . ?
Sn1 S4 Sn2 S2 -99.05(6) . . . . ?
C15 C16 Sn3 N5 -21.7(5) . . . . ?
C18 C16 Sn3 N5 98.0(5) . . . . ?
C17 C16 Sn3 N5 -143.0(6) . . . . ?
C15 C16 Sn3 S2 -93.4(5) . . . . ?
C18 C16 Sn3 S2 26.4(6) . . . . ?
C17 C16 Sn3 S2 145.3(5) . . . . ?
C15 C16 Sn3 S3 69.2(5) . . . . ?
C18 C16 Sn3 S3 -171.1(5) . . . . ?
C17 C16 Sn3 S3 -52.2(6) . . . . ?
C15 C16 Sn3 S4 167.8(5) . . . . ?
C18 C16 Sn3 S4 -72.5(5) . . . . ?
C17 C16 Sn3 S4 46.4(6) . . . . ?
C14 N5 Sn3 C16 10.1(5) . . . . ?
N6 N5 Sn3 C16 -166.1(6) . . . . ?
C14 N5 Sn3 S2 142.6(5) . . . . ?
N6 N5 Sn3 S2 -33.7(5) . . . . ?
C14 N5 Sn3 S3 -107.1(5) . . . . ?
N6 N5 Sn3 S3 76.6(5) . . . . ?
C14 N5 Sn3 S4 88.7(11) . . . . ?
N6 N5 Sn3 S4 -87.5(10) . . . . ?
Sn2 S2 Sn3 C16 -120.4(2) . . . . ?
Sn2 S2 Sn3 N5 171.23(15) . . . . ?
Sn2 S2 Sn3 S3 76.06(7) . . . . ?
Sn2 S2 Sn3 S4 -16.42(6) . . . . ?
Sn1 S3 Sn3 C16 116.0(2) . . . . ?
Sn1 S3 Sn3 N5 -165.07(16) . . . . ?
Sn1 S3 Sn3 S2 -78.40(7) . . . . ?
Sn1 S3 Sn3 S4 12.35(6) . . . . ?
Sn2 S4 Sn3 C16 145.6(2) . . . . ?
Sn1 S4 Sn3 C16 -130.7(2) . . . . ?
Sn2 S4 Sn3 N5 69.0(9) . . . . ?
Sn1 S4 Sn3 N5 152.6(9) . . . . ?
Sn2 S4 Sn3 S2 15.54(5) . . . . ?
Sn1 S4 Sn3 S2 99.16(6) . . . . ?
Sn2 S4 Sn3 S3 -95.25(6) . . . . ?
Sn1 S4 Sn3 S3 -11.62(5) . . . . ?
C23 C22 Sn4 N7 -101.8(5) . . . . ?
C24 C22 Sn4 N7 137.5(5) . . . . ?
C21 C22 Sn4 N7 16.8(4) . . . . ?
C23 C22 Sn4 S5 166.7(4) . . . . ?
C24 C22 Sn4 S5 46.0(5) . . . . ?
C21 C22 Sn4 S5 -74.6(5) . . . . ?
C23 C22 Sn4 S7 -23.1(5) . . . . ?
C24 C22 Sn4 S7 -143.8(4) . . . . ?
C21 C22 Sn4 S7 95.5(5) . . . . ?
C23 C22 Sn4 S8 70.6(4) . . . . ?
C24 C22 Sn4 S8 -50.1(5) . . . . ?
C21 C22 Sn4 S8 -170.8(4) . . . . ?
C20 N7 Sn4 C22 -8.0(5) . . . . ?
N8 N7 Sn4 C22 166.5(5) . . . . ?
C20 N7 Sn4 S5 111.6(5) . . . . ?
N8 N7 Sn4 S5 -74.0(5) . . . . ?
C20 N7 Sn4 S7 -134.5(5) . . . . ?
N8 N7 Sn4 S7 39.9(5) . . . . ?
C20 N7 Sn4 S8 -69.6(13) . . . . ?
N8 N7 Sn4 S8 104.8(10) . . . . ?
Sn5 S5 Sn4 C22 -111.6(2) . . . . ?
Sn5 S5 Sn4 N7 167.38(15) . . . . ?
Sn5 S5 Sn4 S7 77.20(7) . . . . ?
Sn5 S5 Sn4 S8 -12.44(6) . . . . ?
Sn6 S7 Sn4 C22 116.1(2) . . . . ?
Sn6 S7 Sn4 N7 -169.52(15) . . . . ?
Sn6 S7 Sn4 S5 -73.23(8) . . . . ?
Sn6 S7 Sn4 S8 18.17(6) . . . . ?
Sn6 S8 Sn4 C22 -142.46(18) . . . . ?
Sn5 S8 Sn4 C22 132.51(18) . . . . ?
Sn6 S8 Sn4 N7 -82.0(10) . . . . ?
Sn5 S8 Sn4 N7 -167.0(10) . . . . ?
Sn6 S8 Sn4 S5 96.82(6) . . . . ?
Sn5 S8 Sn4 S5 11.78(6) . . . . ?
Sn6 S8 Sn4 S7 -17.24(6) . . . . ?
Sn5 S8 Sn4 S7 -102.28(6) . . . . ?
C27 C28 Sn5 N9 -24.4(5) . . . . ?
C30 C28 Sn5 N9 94.6(5) . . . . ?
C29 C28 Sn5 N9 -145.3(6) . . . . ?
C27 C28 Sn5 S6 -96.3(6) . . . . ?
C30 C28 Sn5 S6 22.8(6) . . . . ?
C29 C28 Sn5 S6 142.8(5) . . . . ?
C27 C28 Sn5 S5 65.6(6) . . . . ?
C30 C28 Sn5 S5 -175.3(4) . . . . ?
C29 C28 Sn5 S5 -55.3(6) . . . . ?
C27 C28 Sn5 S8 165.1(5) . . . . ?
C30 C28 Sn5 S8 -75.9(5) . . . . ?
C29 C28 Sn5 S8 44.2(6) . . . . ?
C26 N9 Sn5 C28 12.1(6) . . . . ?
N10 N9 Sn5 C28 -163.4(6) . . . . ?
C26 N9 Sn5 S6 142.0(6) . . . . ?
N10 N9 Sn5 S6 -33.5(6) . . . . ?
C26 N9 Sn5 S5 -106.8(6) . . . . ?
N10 N9 Sn5 S5 77.8(6) . . . . ?
C26 N9 Sn5 S8 91.2(11) . . . . ?
N10 N9 Sn5 S8 -84.2(10) . . . . ?
Sn6 S6 Sn5 C28 -120.2(3) . . . . ?
Sn6 S6 Sn5 N9 171.22(16) . . . . ?
Sn6 S6 Sn5 S5 76.74(7) . . . . ?
Sn6 S6 Sn5 S8 -16.15(6) . . . . ?
Sn4 S5 Sn5 C28 117.0(2) . . . . ?
Sn4 S5 Sn5 N9 -164.45(16) . . . . ?
Sn4 S5 Sn5 S6 -78.61(7) . . . . ?
Sn4 S5 Sn5 S8 12.62(6) . . . . ?
Sn6 S8 Sn5 C28 142.9(2) . . . . ?
Sn4 S8 Sn5 C28 -132.6(2) . . . . ?
Sn6 S8 Sn5 N9 65.7(9) . . . . ?
Sn4 S8 Sn5 N9 150.3(9) . . . . ?
Sn6 S8 Sn5 S6 15.38(6) . . . . ?
Sn4 S8 Sn5 S6 99.96(6) . . . . ?
Sn6 S8 Sn5 S5 -96.39(6) . . . . ?
Sn4 S8 Sn5 S5 -11.81(6) . . . . ?
C36 C34 Sn6 N11 85.8(6) . . . . ?
C35 C34 Sn6 N11 -150.6(7) . . . . ?
C33 C34 Sn6 N11 -33.6(6) . . . . ?
C36 C34 Sn6 S7 6.2(7) . . . . ?
C35 C34 Sn6 S7 129.8(6) . . . . ?
C33 C34 Sn6 S7 -113.2(6) . . . . ?
C36 C34 Sn6 S6 165.7(5) . . . . ?
C35 C34 Sn6 S6 -70.7(6) . . . . ?
C33 C34 Sn6 S6 46.3(7) . . . . ?
C36 C34 Sn6 S8 -97.1(6) . . . . ?
C35 C34 Sn6 S8 26.5(7) . . . . ?
C33 C34 Sn6 S8 143.5(6) . . . . ?
C32 N11 Sn6 C34 23.4(6) . . . . ?
N12 N11 Sn6 C34 -159.3(7) . . . . ?
C32 N11 Sn6 S7 152.5(6) . . . . ?
N12 N11 Sn6 S7 -30.3(6) . . . . ?
C32 N11 Sn6 S6 -91.3(6) . . . . ?
N12 N11 Sn6 S6 85.9(6) . . . . ?
C32 N11 Sn6 S8 -100(3) . . . . ?
N12 N11 Sn6 S8 77(3) . . . . ?
Sn4 S7 Sn6 C34 -128.8(3) . . . . ?
Sn4 S7 Sn6 N11 158.23(16) . . . . ?
Sn4 S7 Sn6 S6 72.23(8) . . . . ?
Sn4 S7 Sn6 S8 -18.56(6) . . . . ?
Sn5 S6 Sn6 C34 123.2(2) . . . . ?
Sn5 S6 Sn6 N11 -163.20(15) . . . . ?
Sn5 S6 Sn6 S7 -74.71(7) . . . . ?
Sn5 S6 Sn6 S8 16.27(6) . . . . ?
Sn5 S8 Sn6 C34 -129.3(3) . . . . ?
Sn4 S8 Sn6 C34 147.2(3) . . . . ?
Sn5 S8 Sn6 N11 -6(3) . . . . ?
Sn4 S8 Sn6 N11 -90(3) . . . . ?
Sn5 S8 Sn6 S7 100.85(6) . . . . ?
Sn4 S8 Sn6 S7 17.41(6) . . . . ?
Sn5 S8 Sn6 S6 -15.32(6) . . . . ?
Sn4 S8 Sn6 S6 -98.77(6) . . . . ?
O3A C09A N03A C07A -17(5) . . . . ?
O3A C09A N03A C08A 165(2) . . . . ?
O3B C09B N03B C07B -171(6) . . . . ?
O3B C09B N03B C08B 0(5) . . . . ?
Cl5 Sn8 Cl6B Cl4 56.2(4) . . . . ?
Cl6A Sn8 Cl6B Cl4 110.2(2) . . . . ?
Cl5 Sn8 Cl4 Cl6B -148.5(3) . . . . ?
Cl6A Sn8 Cl4 Cl6B -53.6(3) . . . . ?
